data_4306057
loop_
_publ_author_name
'Piotr Sobota'
'J\'ozef Utko'
'\/Lukasz John'
'Lucjan B. Jerzykiewicz'
'Anna Dr\'ag-Jarz\'abek'

_publ_section_title
;
Unexpected Cyclopentadienyl/Alkoxo Ligand Exchange in Titano- and
Zirconocene. New Opportunities
;
_journal_name_full 'Inorganic Chemistry'
_journal_page_first 7939
_journal_page_last 7941
_journal_paper_doi 10.1021/ic8009749
_journal_volume 47
_journal_year 2008
_chemical_formula_moiety '2(C34 H65 Ca4 Cl6 O16 Zr2), 3(C H2 Cl2)'
_chemical_formula_sum 'C71 H136 Ca8 Cl18 O32 Zr4'
_chemical_formula_weight 2825.42
_chemical_name_systematic
;
 ?
;
_space_group_IT_number 15
_symmetry_cell_setting monoclinic
_symmetry_Int_Tables_number 15
_symmetry_space_group_name_Hall '-C 2yc'
_symmetry_space_group_name_H-M 'C 1 2/c 1'
_atom_sites_solution_hydrogens geom
_atom_sites_solution_primary direct
_atom_sites_solution_secondary difmap
_audit_creation_method SHELXL-97
_cell_angle_alpha 90.00
_cell_angle_beta 111.19(4)
_cell_angle_gamma 90.00
_cell_formula_units_Z 4
_cell_length_a 31.259(7)
_cell_length_b 17.216(5)
_cell_length_c 23.455(6)
_cell_measurement_reflns_used 2531
_cell_measurement_temperature 100(2)
_cell_measurement_theta_max 29
_cell_measurement_theta_min 3
_cell_volume 11769(6)
_computing_cell_refinement
;
CrysAlis RED. Version 1.171.31 Oxford Diffraction, 2006)
;
_computing_data_collection
;
CrysAlis CCD. Version 1.171.31 (Oxford Diffraction, 2006)
;
_computing_data_reduction
;
CrysAlis RED. Version 1.171.31 (Oxford Diffraction, 2006)
;
_computing_molecular_graphics ' DIAMOND. Version 3.1e. (Brandenburg, K.  2007)'
_computing_publication_material
;
SHELXTL. Version 6.14 (Bruker, 2003)
Platon Version 1.081 (Spek, A. L. 2005)
;
_computing_structure_refinement 'SHELXTL. Version 6.14 (Bruker, 2003)'
_computing_structure_solution 'SHELXTL. Version 6.14 (Bruker, 2003)'
_diffrn_ambient_temperature 100(2)
_diffrn_measured_fraction_theta_full 0.990
_diffrn_measured_fraction_theta_max 0.990
_diffrn_measurement_device_type 'Kuma KM-4 CCD kappa-axis diffractometer'
_diffrn_measurement_method \w
_diffrn_radiation_monochromator graphite
_diffrn_radiation_source 'fine-focus sealed tube'
_diffrn_radiation_type MoK\a
_diffrn_radiation_wavelength 0.71073
_diffrn_reflns_av_R_equivalents 0.1334
_diffrn_reflns_av_sigmaI/netI 0.2356
_diffrn_reflns_limit_h_max 37
_diffrn_reflns_limit_h_min -40
_diffrn_reflns_limit_k_max 22
_diffrn_reflns_limit_k_min -22
_diffrn_reflns_limit_l_max 30
_diffrn_reflns_limit_l_min -30
_diffrn_reflns_number 49331
_diffrn_reflns_theta_full 28.00
_diffrn_reflns_theta_max 28.00
_diffrn_reflns_theta_min 2.73
_exptl_absorpt_coefficient_mu 1.167
_exptl_absorpt_correction_T_max 0.914
_exptl_absorpt_correction_T_min 0.875
_exptl_absorpt_correction_type analytical
_exptl_absorpt_process_details
;
CrysAlis CCD. Version 1.171.31 (Oxford Diffraction Ltd., 2006)
Analytical numeric absorption correction using a multifaceted crystal
model based on expressions derived by R.C. Clark & J.S.
Comput. Phys. Commun. (1998). 111, 243.
;
_exptl_crystal_colour colorless
_exptl_crystal_density_diffrn 1.595
_exptl_crystal_density_method 'not measured'
_exptl_crystal_description column
_exptl_crystal_F_000 5776
_exptl_crystal_size_max 0.132
_exptl_crystal_size_mid 0.082
_exptl_crystal_size_min 0.074
_refine_diff_density_max 0.637
_refine_diff_density_min -0.566
_refine_diff_density_rms 0.134
_refine_ls_extinction_method none
_refine_ls_goodness_of_fit_ref 0.837
_refine_ls_hydrogen_treatment mixed
_refine_ls_matrix_type full
_refine_ls_number_parameters 629
_refine_ls_number_reflns 14064
_refine_ls_number_restraints 0
_refine_ls_restrained_S_all 0.837
_refine_ls_R_factor_all 0.1720
_refine_ls_R_factor_gt 0.0581
_refine_ls_shift/su_max 0.001
_refine_ls_shift/su_mean 0.000
_refine_ls_structure_factor_coef Fsqd
_refine_ls_weighting_details 'calc w=1/[\s^2^(Fo^2^)+(0.0383P)^2^+0.0000P] where P=(Fo^2^+2Fc^2^)/3'
_refine_ls_weighting_scheme calc
_refine_ls_wR_factor_gt 0.0894
_refine_ls_wR_factor_ref 0.1194
_reflns_number_gt 7562
_reflns_number_total 14064
_reflns_threshold_expression >2sigma(I)
_cod_data_source_file ic8009749_si_002_2.cif
_cod_data_source_block CCDC677967
_cod_depositor_comments
;
The following automatic conversions were performed:
'_symmetry_cell_setting' value 'Monoclinic' changed to 'monoclinic'
according to '/home/saulius/struct/CIF-dictionaries/cif_core.dic'
dictionary named 'cif_core.dic' version 2.4.1 from 2010-06-29.

Automatic conversion script
Id: cif_fix_enum 1527 2010-12-29 10:47:43Z saulius 
;
_cod_original_cell_volume 11769(5)
_cod_original_sg_symbol_H-M 'C 2/c'
_cod_original_formula_sum 'C71 H136 Ca8 Cl18 O32 Zr4 '
_cod_database_code 4306057

loop_
_symmetry_equiv_pos_as_xyz
'x, y, z'
'-x, y, -z+1/2'
'x+1/2, y+1/2, z'
'-x+1/2, y+1/2, -z+1/2'
'-x, -y, -z'
'x, -y, z-1/2'
'-x+1/2, -y+1/2, -z'
'x+1/2, -y+1/2, z-1/2'

loop_
_atom_site_label
_atom_site_type_symbol
_atom_site_fract_x
_atom_site_fract_y
_atom_site_fract_z
_atom_site_U_iso_or_equiv
_atom_site_adp_type
_atom_site_occupancy
_atom_site_symmetry_multiplicity
_atom_site_calc_flag
_atom_site_refinement_flags
_atom_site_disorder_assembly
_atom_site_disorder_group
Zr1 Zr 0.18039(2) 0.85453(3) 0.10841(3) 0.02488(16) Uani 1 1 d . A .
Zr2 Zr 0.40578(2) 0.79905(3) 0.50648(3) 0.02377(16) Uani 1 1 d . A .
Ca1 Ca 0.21184(4) 0.89117(7) 0.25915(5) 0.0235(3) Uani 1 1 d . A .
Ca2 Ca 0.29620(4) 0.87744(7) 0.17522(5) 0.0210(3) Uani 1 1 d . A .
Ca3 Ca 0.40070(4) 0.84269(7) 0.36226(5) 0.0245(3) Uani 1 1 d . . .
Ca4 Ca 0.29973(4) 0.85573(7) 0.41612(5) 0.0212(3) Uani 1 1 d . A .
Cl1 Cl 0.30785(5) 0.86828(8) 0.29952(6) 0.0245(4) Uani 1 1 d . A .
Cl2 Cl 0.25055(5) 0.98860(8) 0.36062(7) 0.0302(4) Uani 1 1 d . . .
Cl3 Cl 0.22031(5) 0.77905(8) 0.34337(7) 0.0282(4) Uani 1 1 d . . .
Cl4 Cl 0.39206(5) 0.86768(9) 0.23967(7) 0.0303(4) Uani 1 1 d . A .
Cl5 Cl 0.14035(5) 0.97755(9) 0.05350(7) 0.0336(4) Uani 1 1 d . . .
Cl6 Cl 0.43780(5) 0.90937(9) 0.58201(7) 0.0358(4) Uani 1 1 d . . .
O11 O 0.22671(12) 0.9413(2) 0.17578(16) 0.0224(10) Uani 1 1 d . . .
O10 O 0.30901(13) 1.0186(2) 0.18723(18) 0.0256(10) Uani 1 1 d . . .
O21 O 0.22911(12) 0.7978(2) 0.18252(16) 0.0250(10) Uani 1 1 d . . .
O20 O 0.30887(13) 0.7401(2) 0.17049(17) 0.0264(10) Uani 1 1 d . . .
O31 O 0.37581(12) 0.8983(2) 0.44215(17) 0.0229(10) Uani 1 1 d . A .
O30 O 0.41903(15) 0.9796(3) 0.3767(2) 0.0422(13) Uani 1 1 d . A .
O41 O 0.36100(12) 0.7594(2) 0.41941(17) 0.0228(10) Uani 1 1 d . A .
O40 O 0.39452(14) 0.7063(2) 0.33128(18) 0.0332(11) Uani 1 1 d . A .
O51 O 0.14757(13) 0.8693(2) 0.17120(18) 0.0316(11) Uani 1 1 d . . .
O50 O 0.13923(14) 0.9467(3) 0.2666(2) 0.0372(12) Uani 1 1 d . . .
O60 O 0.32186(13) 0.8885(2) 0.08516(17) 0.0253(10) Uani 1 1 d . . .
O61 O 0.23418(13) 0.8734(2) 0.07869(17) 0.0267(10) Uani 1 1 d . . .
O71 O 0.45252(13) 0.8154(2) 0.46269(17) 0.0265(10) Uani 1 1 d . A .
O70 O 0.48409(14) 0.8302(3) 0.3701(2) 0.0527(15) Uani 1 1 d . A .
O81 O 0.34223(13) 0.8154(2) 0.51597(17) 0.0245(10) Uani 1 1 d . . .
O80 O 0.26104(13) 0.8843(2) 0.48898(17) 0.0266(10) Uani 1 1 d . . .
C11 C 0.22926(19) 1.0233(3) 0.1669(3) 0.0259(15) Uani 1 1 d . A .
H11A H 0.2050 1.0498 0.1774 0.031 Uiso 1 1 calc R . .
H11B H 0.2236 1.0337 0.1233 0.031 Uiso 1 1 calc R . .
C12 C 0.2745(2) 1.0554(3) 0.2050(3) 0.0272(15) Uani 1 1 d . A .
H12A H 0.2749 1.1122 0.1989 0.033 Uiso 1 1 calc R . .
H12B H 0.2805 1.0454 0.2487 0.033 Uiso 1 1 calc R . .
C13 C 0.35260(19) 1.0560(3) 0.2148(3) 0.0334(17) Uani 1 1 d . A .
H13A H 0.3508 1.1092 0.1991 0.050 Uiso 1 1 calc R . .
H13B H 0.3760 1.0271 0.2049 0.050 Uiso 1 1 calc R . .
H13C H 0.3608 1.0575 0.2593 0.050 Uiso 1 1 calc R . .
C21 C 0.2452(2) 0.7220(3) 0.2031(3) 0.0315(16) Uani 1 1 d . A .
H21A H 0.2188 0.6881 0.1993 0.038 Uiso 1 1 calc R . .
H21B H 0.2652 0.7243 0.2468 0.038 Uiso 1 1 calc R . .
C22 C 0.2719(2) 0.6874(3) 0.1666(3) 0.0355(17) Uani 1 1 d . A .
H22A H 0.2844 0.6360 0.1836 0.043 Uiso 1 1 calc R . .
H22B H 0.2515 0.6804 0.1234 0.043 Uiso 1 1 calc R . .
C23 C 0.3380(2) 0.7090(4) 0.1423(3) 0.044(2) Uani 1 1 d . A .
H23A H 0.3522 0.6612 0.1635 0.067 Uiso 1 1 calc R . .
H23B H 0.3619 0.7468 0.1445 0.067 Uiso 1 1 calc R . .
H23C H 0.3200 0.6972 0.0994 0.067 Uiso 1 1 calc R . .
C31 C 0.3799(2) 0.9815(3) 0.4465(3) 0.0353(18) Uani 1 1 d . . .
H31A H 0.3878 0.9916 0.4912 0.042 Uiso 1 1 calc R A .
C32 C 0.4217(3) 1.0075(4) 0.4355(3) 0.059(2) Uani 1 1 d . A .
H32A H 0.4235 1.0649 0.4365 0.071 Uiso 1 1 calc R . .
H32B H 0.4495 0.9867 0.4677 0.071 Uiso 1 1 calc R . .
C33 C 0.4524(3) 1.0151(5) 0.3589(3) 0.070(3) Uani 1 1 d . . .
H33A H 0.4484 1.0716 0.3585 0.105 Uiso 1 1 calc R A .
H33B H 0.4492 0.9973 0.3179 0.105 Uiso 1 1 calc R . .
H33C H 0.4829 1.0015 0.3879 0.105 Uiso 1 1 calc R . .
C41 C 0.34552(19) 0.6874(3) 0.3878(3) 0.0225(14) Uani 1 1 d . . .
H41A H 0.3175 0.6966 0.3514 0.027 Uiso 1 1 calc R A .
H41B H 0.3376 0.6508 0.4151 0.027 Uiso 1 1 calc R . .
C42 C 0.3816(2) 0.6522(3) 0.3684(3) 0.0298(15) Uani 1 1 d . A .
H42A H 0.4088 0.6386 0.4048 0.036 Uiso 1 1 calc R . .
H42B H 0.3698 0.6040 0.3449 0.036 Uiso 1 1 calc R . .
C43 C 0.4217(3) 0.6718(4) 0.3002(3) 0.055(2) Uani 1 1 d . . .
H43A H 0.4052 0.6273 0.2761 0.082 Uiso 1 1 calc R A .
H43B H 0.4510 0.6541 0.3303 0.082 Uiso 1 1 calc R . .
H43C H 0.4275 0.7102 0.2731 0.082 Uiso 1 1 calc R . .
C51 C 0.1033(2) 0.8986(4) 0.1653(3) 0.044(2) Uani 1 1 d . A .
H51A H 0.0791 0.8636 0.1388 0.053 Uiso 1 1 calc R . .
H51B H 0.0987 0.9506 0.1460 0.053 Uiso 1 1 calc R . .
C52 C 0.0999(2) 0.9039(4) 0.2267(3) 0.045(2) Uani 1 1 d . A .
H52A H 0.0712 0.9309 0.2238 0.054 Uiso 1 1 calc R . .
H52B H 0.0994 0.8512 0.2433 0.054 Uiso 1 1 calc R . .
C53 C 0.1317(2) 0.9732(4) 0.3197(3) 0.0422(19) Uani 1 1 d . A .
H53A H 0.1047 1.0072 0.3075 0.063 Uiso 1 1 calc R . .
H53B H 0.1587 1.0023 0.3458 0.063 Uiso 1 1 calc R . .
H53C H 0.1266 0.9286 0.3424 0.063 Uiso 1 1 calc R . .
C61 C 0.2433(2) 0.8788(4) 0.0246(3) 0.0363(17) Uani 1 1 d . A .
H61A H 0.2172 0.9049 -0.0071 0.044 Uiso 1 1 calc R . .
H61B H 0.2462 0.8259 0.0098 0.044 Uiso 1 1 calc R . .
C62 C 0.28666(19) 0.9236(3) 0.0342(3) 0.0284(16) Uani 1 1 d . A .
H62A H 0.2948 0.9208 -0.0028 0.034 Uiso 1 1 calc R . .
H62B H 0.2827 0.9788 0.0429 0.034 Uiso 1 1 calc R . .
C63 C 0.36644(19) 0.9095(3) 0.0876(3) 0.0275(15) Uani 1 1 d . A .
H63A H 0.3701 0.8944 0.0493 0.041 Uiso 1 1 calc R . .
H63B H 0.3895 0.8827 0.1219 0.041 Uiso 1 1 calc R . .
H63C H 0.3705 0.9658 0.0932 0.041 Uiso 1 1 calc R . .
C71 C 0.4972(6) 0.7930(8) 0.4746(8) 0.034(2) Uani 0.619(10) 1 d P A 1
H71A H 0.4982 0.7367 0.4667 0.040 Uiso 0.619(10) 1 calc PR A 1
H71B H 0.5158 0.8026 0.5182 0.040 Uiso 0.619(10) 1 calc PR A 1
C72 C 0.5172(4) 0.8386(8) 0.4340(5) 0.0304(19) Uani 0.619(10) 1 d P A 1
H72A H 0.5209 0.8940 0.4460 0.036 Uiso 0.619(10) 1 calc PR A 1
H72B H 0.5475 0.8175 0.4378 0.036 Uiso 0.619(10) 1 calc PR A 1
C73 C 0.5072(5) 0.8569(8) 0.3302(7) 0.041(2) Uani 0.619(10) 1 d P A 1
H73A H 0.4851 0.8599 0.2881 0.062 Uiso 0.619(10) 1 calc PR A 1
H73B H 0.5317 0.8204 0.3320 0.062 Uiso 0.619(10) 1 calc PR A 1
H73C H 0.5203 0.9084 0.3434 0.062 Uiso 0.619(10) 1 calc PR A 1
C71A C 0.5001(12) 0.8257(13) 0.4678(15) 0.034(2) Uani 0.381(10) 1 d P A 2
H71C H 0.5060 0.8820 0.4662 0.040 Uiso 0.381(10) 1 calc PR A 2
H71D H 0.5203 0.8067 0.5085 0.040 Uiso 0.381(10) 1 calc PR A 2
C72A C 0.5126(6) 0.7885(13) 0.4234(8) 0.0304(19) Uani 0.381(10) 1 d P A 2
H72C H 0.5051 0.7325 0.4207 0.036 Uiso 0.381(10) 1 calc PR A 2
H72D H 0.5456 0.7953 0.4308 0.036 Uiso 0.381(10) 1 calc PR A 2
C73A C 0.5028(8) 0.8120(14) 0.3204(11) 0.041(2) Uani 0.381(10) 1 d P A 2
H73D H 0.5284 0.8470 0.3242 0.062 Uiso 0.381(10) 1 calc PR A 2
H73E H 0.4785 0.8191 0.2803 0.062 Uiso 0.381(10) 1 calc PR A 2
H73F H 0.5136 0.7581 0.3246 0.062 Uiso 0.381(10) 1 calc PR A 2
C81 C 0.33032(19) 0.8436(3) 0.5645(3) 0.0253(15) Uani 1 1 d . A .
H81A H 0.3432 0.8963 0.5758 0.030 Uiso 1 1 calc R . .
H81B H 0.3437 0.8094 0.6005 0.030 Uiso 1 1 calc R . .
C82 C 0.27990(19) 0.8464(3) 0.5473(3) 0.0248(15) Uani 1 1 d . A .
H82A H 0.2674 0.7932 0.5447 0.030 Uiso 1 1 calc R . .
H82B H 0.2719 0.8757 0.5784 0.030 Uiso 1 1 calc R . .
C83 C 0.2135(2) 0.8979(4) 0.4737(3) 0.0388(18) Uani 1 1 d . A .
H83A H 0.2088 0.9307 0.5052 0.058 Uiso 1 1 calc R . .
H83B H 0.1976 0.8483 0.4714 0.058 Uiso 1 1 calc R . .
H83C H 0.2011 0.9243 0.4341 0.058 Uiso 1 1 calc R . .
C1 C 0.1563(2) 0.7117(4) 0.0764(3) 0.0386(19) Uani 1 1 d . . .
H1A H 0.1716 0.6646 0.1000 0.046 Uiso 1 1 calc R A .
C2 C 0.1663(2) 0.7449(4) 0.0281(3) 0.0407(19) Uani 1 1 d . A .
H2A H 0.1889 0.7249 0.0105 0.049 Uiso 1 1 calc R . .
C3 C 0.1335(2) 0.8025(4) 0.0030(3) 0.0375(18) Uani 1 1 d . . .
H3A H 0.1289 0.8303 -0.0362 0.045 Uiso 1 1 calc R A .
C4 C 0.1027(2) 0.8051(4) 0.0347(3) 0.0379(18) Uani 1 1 d . A .
H4A H 0.0729 0.8339 0.0217 0.045 Uiso 1 1 calc R . .
C5 C 0.1175(2) 0.7477(4) 0.0805(3) 0.0403(19) Uani 1 1 d . A .
H5A H 0.1003 0.7302 0.1070 0.048 Uiso 1 1 calc R . .
C6 C 0.4099(3) 0.6530(4) 0.5310(3) 0.0412(19) Uani 1 1 d . . .
H6A H 0.3903 0.6122 0.5035 0.049 Uiso 1 1 calc R A .
C7 C 0.4536(3) 0.6735(4) 0.5340(3) 0.051(2) Uani 1 1 d . A .
H7A H 0.4710 0.6494 0.5101 0.061 Uiso 1 1 calc R . .
C8 C 0.4717(2) 0.7239(4) 0.5842(3) 0.0423(19) Uani 1 1 d . . .
H8A H 0.5043 0.7418 0.6018 0.051 Uiso 1 1 calc R A .
C9 C 0.4397(2) 0.7328(4) 0.6113(3) 0.0358(18) Uani 1 1 d . A .
H9A H 0.4453 0.7586 0.6516 0.043 Uiso 1 1 calc R . .
C10 C 0.4006(2) 0.6891(4) 0.5785(3) 0.0389(18) Uani 1 1 d . A .
H10A H 0.3740 0.6781 0.5912 0.047 Uiso 1 1 calc R . .
Cl7 Cl 0.04912(8) 0.89857(15) -0.14305(12) 0.0673(9) Uani 0.861(3) 1 d P B 4
Cl8 Cl 0.00040(7) 0.97282(12) -0.07346(10) 0.0715(7) Uani 0.861(3) 1 d P B 4
C84 C 0.0476(2) 0.9778(4) -0.0962(3) 0.056(2) Uani 0.861(3) 1 d P B 4
H84A H 0.0761 0.9784 -0.0595 0.068 Uiso 0.861(3) 1 calc PR B 4
H84B H 0.0463 1.0269 -0.1188 0.068 Uiso 0.861(3) 1 calc PR B 4
Cl7A Cl 0.0160(5) 0.9600(10) -0.1895(7) 0.0673(9) Uani 0.139(3) 1 d P B 5
Cl8A Cl 0.00040(7) 0.97282(12) -0.07346(10) 0.0715(7) Uani 0.139(3) 1 d P B 5
C84A C 0.0476(2) 0.9778(4) -0.0962(3) 0.056(2) Uani 0.139(3) 1 d P B 5
H84C H 0.0703 0.9367 -0.0767 0.068 Uiso 0.139(3) 1 calc PR B 5
H84D H 0.0628 1.0293 -0.0870 0.068 Uiso 0.139(3) 1 calc PR B 5
Cl9 Cl 0.54221(7) 0.81823(12) 0.73598(8) 0.0569(6) Uani 1 1 d . . .
C85 C 0.5000 0.8757(7) 0.7500 0.063(4) Uani 1 2 d S . .
H85 H 0.479(2) 0.903(4) 0.711(3) 0.076 Uiso 1 1 d . . .

loop_
_atom_site_aniso_label
_atom_site_aniso_U_11
_atom_site_aniso_U_22
_atom_site_aniso_U_33
_atom_site_aniso_U_23
_atom_site_aniso_U_13
_atom_site_aniso_U_12
Zr1 0.0263(3) 0.0209(3) 0.0239(4) -0.0004(3) 0.0048(3) -0.0031(3)
Zr2 0.0267(3) 0.0206(3) 0.0199(3) 0.0001(3) 0.0035(3) -0.0004(3)
Ca1 0.0274(7) 0.0216(7) 0.0227(7) 0.0039(6) 0.0105(6) 0.0026(6)
Ca2 0.0243(7) 0.0189(7) 0.0200(7) 0.0016(5) 0.0084(6) 0.0013(5)
Ca3 0.0213(7) 0.0295(8) 0.0223(7) 0.0039(6) 0.0074(6) 0.0016(6)
Ca4 0.0261(7) 0.0181(7) 0.0199(7) 0.0014(5) 0.0088(6) 0.0000(6)
Cl1 0.0238(8) 0.0298(9) 0.0187(8) 0.0028(7) 0.0063(7) 0.0023(7)
Cl2 0.0379(10) 0.0190(8) 0.0341(10) 0.0015(7) 0.0135(8) 0.0066(7)
Cl3 0.0334(9) 0.0242(9) 0.0273(9) 0.0031(7) 0.0115(8) -0.0039(7)
Cl4 0.0255(8) 0.0416(10) 0.0243(9) 0.0035(8) 0.0096(7) 0.0009(8)
Cl5 0.0318(9) 0.0274(9) 0.0315(9) 0.0019(7) -0.0006(8) 0.0032(7)
Cl6 0.0367(10) 0.0327(10) 0.0324(10) -0.0078(8) 0.0058(8) -0.0045(8)
O11 0.025(2) 0.019(2) 0.022(2) -0.0030(18) 0.0062(19) -0.0049(19)
O10 0.025(2) 0.016(2) 0.037(3) -0.0030(19) 0.012(2) -0.0049(19)
O21 0.034(2) 0.011(2) 0.026(2) 0.0074(19) 0.006(2) -0.0033(19)
O20 0.031(2) 0.018(2) 0.029(3) -0.0035(19) 0.009(2) 0.007(2)
O31 0.031(2) 0.014(2) 0.025(2) -0.0024(18) 0.012(2) 0.0001(18)
O30 0.050(3) 0.044(3) 0.037(3) 0.008(2) 0.020(3) -0.017(2)
O41 0.029(2) 0.014(2) 0.024(2) -0.0013(18) 0.009(2) -0.0022(18)
O40 0.042(3) 0.036(3) 0.027(3) 0.004(2) 0.018(2) 0.012(2)
O51 0.026(2) 0.037(3) 0.034(3) 0.003(2) 0.013(2) -0.001(2)
O50 0.029(3) 0.049(3) 0.037(3) -0.003(2) 0.015(2) 0.005(2)
O60 0.030(2) 0.027(2) 0.019(2) 0.0043(18) 0.009(2) -0.002(2)
O61 0.034(2) 0.027(3) 0.018(2) 0.0009(19) 0.009(2) 0.000(2)
O71 0.024(2) 0.026(2) 0.026(2) 0.0046(19) 0.005(2) 0.0029(19)
O70 0.018(2) 0.107(5) 0.031(3) 0.020(3) 0.007(2) 0.010(3)
O81 0.031(2) 0.025(2) 0.021(2) -0.0006(18) 0.014(2) 0.0006(19)
O80 0.034(3) 0.024(2) 0.022(2) 0.0021(19) 0.011(2) -0.001(2)
C11 0.033(4) 0.010(3) 0.037(4) -0.002(3) 0.016(3) 0.000(3)
C12 0.040(4) 0.013(3) 0.029(4) -0.002(3) 0.014(3) 0.004(3)
C13 0.026(4) 0.026(4) 0.041(4) -0.006(3) 0.004(3) -0.012(3)
C21 0.039(4) 0.021(4) 0.035(4) 0.013(3) 0.014(3) -0.002(3)
C22 0.046(4) 0.018(4) 0.036(4) -0.002(3) 0.008(4) -0.003(3)
C23 0.057(5) 0.030(4) 0.038(5) -0.007(3) 0.008(4) 0.018(4)
C31 0.057(5) 0.008(3) 0.040(4) -0.012(3) 0.017(4) -0.013(3)
C32 0.075(6) 0.041(5) 0.051(6) 0.001(4) 0.013(5) -0.014(4)
C33 0.078(6) 0.071(6) 0.050(6) 0.008(5) 0.012(5) -0.035(5)
C41 0.030(4) 0.009(3) 0.020(3) -0.001(3) -0.001(3) 0.008(3)
C42 0.038(4) 0.017(3) 0.035(4) 0.001(3) 0.014(3) 0.005(3)
C43 0.081(6) 0.049(5) 0.052(5) 0.018(4) 0.046(5) 0.027(4)
C51 0.024(4) 0.064(5) 0.050(5) -0.008(4) 0.018(4) 0.001(4)
C52 0.025(4) 0.055(5) 0.065(6) 0.004(4) 0.028(4) -0.002(4)
C53 0.044(5) 0.051(5) 0.037(4) 0.000(4) 0.021(4) 0.007(4)
C61 0.046(4) 0.027(4) 0.028(4) -0.006(3) 0.004(3) -0.001(3)
C62 0.035(4) 0.026(4) 0.019(4) 0.011(3) 0.003(3) 0.007(3)
C63 0.033(4) 0.019(4) 0.032(4) 0.004(3) 0.014(3) -0.011(3)
C71 0.014(5) 0.050 0.043(6) 0.023(9) 0.018(4) 0.003(9)
C72 0.019(4) 0.046 0.020(5) 0.007(6) 0.001(4) -0.002(6)
C73 0.023(5) 0.059 0.045(7) -0.002(9) 0.018(5) -0.004(8)
C71A 0.014(5) 0.050 0.043(6) 0.023(9) 0.018(4) 0.003(9)
C72A 0.019(4) 0.046 0.020(5) 0.007(6) 0.001(4) -0.002(6)
C73A 0.023(5) 0.059 0.045(7) -0.002(9) 0.018(5) -0.004(8)
C81 0.032(4) 0.024(4) 0.016(3) -0.003(3) 0.004(3) -0.004(3)
C82 0.032(4) 0.019(3) 0.023(4) -0.010(3) 0.010(3) -0.012(3)
C83 0.030(4) 0.044(5) 0.043(5) 0.006(3) 0.014(4) 0.003(3)
C1 0.028(4) 0.021(4) 0.057(5) -0.008(3) 0.003(4) -0.021(3)
C2 0.052(5) 0.031(4) 0.040(5) -0.018(4) 0.017(4) -0.010(4)
C3 0.048(5) 0.028(4) 0.027(4) -0.007(3) 0.002(4) 0.000(4)
C4 0.033(4) 0.038(4) 0.033(4) -0.002(4) 0.000(4) -0.007(3)
C5 0.035(4) 0.042(5) 0.041(5) -0.003(4) 0.010(4) -0.026(4)
C6 0.060(5) 0.015(4) 0.036(4) 0.005(3) 0.002(4) 0.011(4)
C7 0.075(6) 0.035(5) 0.041(5) 0.017(4) 0.019(5) 0.031(4)
C8 0.037(4) 0.046(5) 0.039(5) 0.024(4) 0.008(4) 0.017(4)
C9 0.046(5) 0.032(4) 0.019(4) 0.002(3) 0.001(4) -0.006(3)
C10 0.042(4) 0.023(4) 0.044(5) 0.013(3) 0.006(4) -0.003(3)
Cl7 0.0639(17) 0.0747(19) 0.0728(19) -0.0221(14) 0.0364(15) -0.0229(14)
Cl8 0.0736(15) 0.0629(15) 0.0881(17) -0.0265(13) 0.0416(14) -0.0215(12)
C84 0.056(5) 0.061(6) 0.055(5) -0.019(4) 0.024(4) -0.018(4)
Cl7A 0.0639(17) 0.0747(19) 0.0728(19) -0.0221(14) 0.0364(15) -0.0229(14)
Cl8A 0.0736(15) 0.0629(15) 0.0881(17) -0.0265(13) 0.0416(14) -0.0215(12)
C84A 0.056(5) 0.061(6) 0.055(5) -0.019(4) 0.024(4) -0.018(4)
Cl9 0.0572(13) 0.0674(15) 0.0411(12) 0.0099(10) 0.0119(10) -0.0076(11)
C85 0.061(9) 0.060(9) 0.057(9) 0.000 0.008(7) 0.000

loop_
_atom_type_symbol
_atom_type_description
_atom_type_scat_dispersion_real
_atom_type_scat_dispersion_imag
_atom_type_scat_source
C C 0.0033 0.0016 'International Tables Vol C Tables 4.2.6.8 and 6.1.1.4'
H H 0.0000 0.0000 'International Tables Vol C Tables 4.2.6.8 and 6.1.1.4'
O O 0.0106 0.0060 'International Tables Vol C Tables 4.2.6.8 and 6.1.1.4'
Cl Cl 0.1484 0.1585 'International Tables Vol C Tables 4.2.6.8 and 6.1.1.4'
Ca Ca 0.2262 0.3064 'International Tables Vol C Tables 4.2.6.8 and 6.1.1.4'
Zr Zr -2.9673 0.5597 'International Tables Vol C Tables 4.2.6.8 and 6.1.1.4'

loop_
_geom_angle_atom_site_label_1
_geom_angle_atom_site_label_2
_geom_angle_atom_site_label_3
_geom_angle
_geom_angle_site_symmetry_1
_geom_angle_site_symmetry_3
_geom_angle_publ_flag
Cl5 Zr1 O11 83.04(10) . . yes
Cl5 Zr1 O21 151.77(11) . . yes
Cl5 Zr1 O51 88.77(12) . . yes
Cl5 Zr1 O61 90.56(12) . . yes
Cl5 Zr1 C1 126.82(16) . . yes
Cl5 Zr1 C2 108.28(16) . . yes
Cl5 Zr1 C3 78.27(16) . . yes
Cl5 Zr1 C4 76.32(16) . . yes
Cl5 Zr1 C5 105.74(16) . . yes
O11 Zr1 O21 68.90(14) . . yes
O11 Zr1 O51 77.42(15) . . yes
O11 Zr1 O61 74.91(15) . . yes
O11 Zr1 C1 150.07(18) . . yes
O11 Zr1 C2 151.95(19) . . yes
O11 Zr1 C3 155.11(18) . . yes
O11 Zr1 C4 153.70(19) . . yes
O11 Zr1 C5 150.95(18) . . yes
O21 Zr1 O51 82.35(16) . . yes
O21 Zr1 O61 85.24(16) . . yes
O21 Zr1 C1 81.17(18) . . yes
O21 Zr1 C2 98.36(18) . . yes
O21 Zr1 C3 129.41(19) . . yes
O21 Zr1 C4 129.24(19) . . yes
O21 Zr1 C5 97.82(18) . . yes
O51 Zr1 O61 152.19(16) . . yes
O51 Zr1 C1 98.83(18) . . yes
O51 Zr1 C2 127.07(19) . . yes
O51 Zr1 C3 118.10(19) . . yes
O51 Zr1 C4 85.93(19) . . yes
O51 Zr1 C5 75.19(19) . . yes
O61 Zr1 C1 103.73(18) . . yes
O61 Zr1 C2 79.30(18) . . yes
O61 Zr1 C3 88.89(19) . . yes
O61 Zr1 C4 120.85(19) . . yes
O61 Zr1 C5 131.35(18) . . yes
C1 Zr1 C2 31.3(2) . . yes
C1 Zr1 C3 51.7(2) . . yes
C1 Zr1 C4 52.2(2) . . yes
C1 Zr1 C5 31.2(2) . . yes
C2 Zr1 C3 31.5(2) . . yes
C2 Zr1 C4 52.9(2) . . yes
C2 Zr1 C5 52.1(2) . . yes
C3 Zr1 C4 32.2(2) . . yes
C3 Zr1 C5 52.2(2) . . yes
C4 Zr1 C5 31.7(2) . . yes
Cl6 Zr2 O31 82.15(11) . . yes
Cl6 Zr2 O41 149.87(11) . . yes
Cl6 Zr2 O71 94.18(11) . . yes
Cl6 Zr2 O81 88.58(11) . . yes
Cl6 Zr2 C6 126.81(16) . . yes
Cl6 Zr2 C7 113.94(17) . . yes
Cl6 Zr2 C8 82.43(16) . . yes
Cl6 Zr2 C9 75.06(16) . . yes
Cl6 Zr2 C10 101.18(16) . . yes
O31 Zr2 O41 68.27(14) . . yes
O31 Zr2 O71 76.30(15) . . yes
O31 Zr2 O81 77.77(15) . . yes
O31 Zr2 C6 150.26(19) . . yes
O31 Zr2 C7 150.5(2) . . yes
O31 Zr2 C8 153.75(19) . . yes
O31 Zr2 C9 155.32(18) . . yes
O31 Zr2 C10 152.55(19) . . yes
O41 Zr2 O71 84.58(16) . . yes
O41 Zr2 O81 79.93(15) . . yes
O41 Zr2 C6 82.15(19) . . yes
O41 Zr2 C7 95.29(19) . . yes
O41 Zr2 C8 127.11(19) . . yes
O41 Zr2 C9 132.65(19) . . yes
O41 Zr2 C10 102.58(18) . . yes
O71 Zr2 O81 153.27(15) . . yes
O71 Zr2 C6 104.8(2) . . yes
O71 Zr2 C7 77.9(2) . . yes
O71 Zr2 C8 83.79(19) . . yes
O71 Zr2 C9 114.28(19) . . yes
O71 Zr2 C10 129.93(19) . . yes
O81 Zr2 C6 94.6(2) . . yes
O81 Zr2 C7 125.0(2) . . yes
O81 Zr2 C8 122.89(19) . . yes
O81 Zr2 C9 92.13(19) . . yes
O81 Zr2 C10 75.10(18) . . yes
C6 Zr2 C7 31.3(3) . . yes
C6 Zr2 C8 51.9(2) . . yes
C6 Zr2 C9 51.8(2) . . yes
C6 Zr2 C10 31.4(2) . . yes
C7 Zr2 C8 31.8(2) . . yes
C7 Zr2 C9 52.1(2) . . yes
C7 Zr2 C10 52.3(2) . . yes
C8 Zr2 C9 31.1(2) . . yes
C8 Zr2 C10 52.2(2) . . yes
C9 Zr2 C10 31.7(2) . . yes
Cl1 Ca1 Cl2 73.69(7) . . yes
Cl1 Ca1 Cl3 81.04(7) . . yes
Cl1 Ca1 O11 79.83(11) . . yes
Cl1 Ca1 O21 71.71(10) . . yes
Cl1 Ca1 O50 154.21(12) . . yes
Cl1 Ca1 O51 138.08(12) . . yes
Cl2 Ca1 Cl3 84.76(7) . . yes
Cl2 Ca1 O11 109.55(11) . . yes
Cl2 Ca1 O21 145.10(11) . . yes
Cl2 Ca1 O50 80.66(12) . . yes
Cl2 Ca1 O51 144.79(12) . . yes
Cl3 Ca1 O11 151.57(12) . . yes
Cl3 Ca1 O21 94.21(10) . . yes
Cl3 Ca1 O50 94.17(13) . . yes
Cl3 Ca1 O51 110.88(11) . . yes
O11 Ca1 O21 59.80(12) . . yes
O11 Ca1 O50 111.97(15) . . yes
O11 Ca1 O51 71.77(15) . . yes
O21 Ca1 O50 134.07(15) . . yes
O21 Ca1 O51 67.53(14) . . yes
O50 Ca1 O51 67.29(15) . . yes
Cl1 Ca2 Cl4 74.18(7) . . yes
Cl1 Ca2 O10 88.97(11) . . yes
Cl1 Ca2 O11 78.54(10) . . yes
Cl1 Ca2 O20 91.77(11) . . yes
Cl1 Ca2 O21 72.71(10) . . yes
Cl1 Ca2 O60 155.78(12) . . yes
Cl1 Ca2 O61 137.55(13) . . yes
Cl4 Ca2 O10 84.29(12) . . yes
Cl4 Ca2 O11 142.81(11) . . yes
Cl4 Ca2 O20 78.83(12) . . yes
Cl4 Ca2 O21 131.78(10) . . yes
Cl4 Ca2 O60 81.73(11) . . yes
Cl4 Ca2 O61 147.48(12) . . yes
O10 Ca2 O11 70.30(14) . . yes
O10 Ca2 O20 162.22(16) . . yes
O10 Ca2 O21 128.58(14) . . yes
O10 Ca2 O60 86.19(14) . . yes
O10 Ca2 O61 100.35(14) . . yes
O11 Ca2 O20 127.22(15) . . yes
O11 Ca2 O21 59.26(13) . . yes
O11 Ca2 O60 121.59(14) . . yes
O11 Ca2 O61 66.38(14) . . yes
O20 Ca2 O21 68.27(14) . . yes
O20 Ca2 O60 85.88(13) . . yes
O20 Ca2 O61 91.05(14) . . yes
O21 Ca2 O60 127.72(13) . . yes
O21 Ca2 O61 69.19(13) . . yes
O60 Ca2 O61 66.66(15) . . yes
Cl1 Ca3 Cl4 74.86(7) . . yes
Cl1 Ca3 O30 93.95(13) . . yes
Cl1 Ca3 O31 77.56(11) . . yes
Cl1 Ca3 O40 92.28(12) . . yes
Cl1 Ca3 O41 75.83(11) . . yes
Cl1 Ca3 O70 153.65(12) . . yes
Cl1 Ca3 O71 139.96(13) . . yes
Cl4 Ca3 O30 85.68(12) . . yes
Cl4 Ca3 O31 140.75(11) . . yes
Cl4 Ca3 O40 82.84(11) . . yes
Cl4 Ca3 O41 136.93(11) . . yes
Cl4 Ca3 O70 78.79(12) . . yes
Cl4 Ca3 O71 145.17(13) . . yes
O30 Ca3 O31 68.87(15) . . yes
O30 Ca3 O40 165.05(17) . . yes
O30 Ca3 O41 127.25(15) . . yes
O30 Ca3 O70 83.58(17) . . yes
O30 Ca3 O71 90.67(15) . . yes
O31 Ca3 O40 125.85(15) . . yes
O31 Ca3 O41 58.38(12) . . yes
O31 Ca3 O70 124.86(15) . . yes
O31 Ca3 O71 67.20(14) . . yes
O40 Ca3 O41 67.52(14) . . yes
O40 Ca3 O70 84.81(17) . . yes
O40 Ca3 O71 93.27(14) . . yes
O41 Ca3 O70 126.04(15) . . yes
O41 Ca3 O71 69.92(14) . . yes
O70 Ca3 O71 66.39(15) . . yes
Cl1 Ca4 Cl2 73.49(7) . . yes
Cl1 Ca4 Cl3 79.43(7) . . yes
Cl1 Ca4 O31 78.02(11) . . yes
Cl1 Ca4 O41 75.39(10) . . yes
Cl1 Ca4 O80 152.23(11) . . yes
Cl1 Ca4 O81 140.23(13) . . yes
Cl2 Ca4 Cl3 83.36(7) . . yes
Cl2 Ca4 O31 101.54(11) . . yes
Cl2 Ca4 O41 146.86(11) . . yes
Cl2 Ca4 O80 80.53(10) . . yes
Cl2 Ca4 O81 136.45(11) . . yes
Cl3 Ca4 O31 154.41(12) . . yes
Cl3 Ca4 O41 101.93(11) . . yes
Cl3 Ca4 O80 88.13(11) . . yes
Cl3 Ca4 O81 122.01(12) . . yes
O31 Ca4 O41 60.61(13) . . yes
O31 Ca4 O80 117.41(14) . . yes
O31 Ca4 O81 71.18(15) . . yes
O41 Ca4 O80 131.87(14) . . yes
O41 Ca4 O81 67.86(14) . . yes
O80 Ca4 O81 67.06(14) . . yes
Ca1 Cl1 Ca2 85.47(7) . . yes
Ca1 Cl1 Ca3 168.38(8) . . yes
Ca1 Cl1 Ca4 83.10(7) . . yes
Ca2 Cl1 Ca3 106.13(7) . . yes
Ca2 Cl1 Ca4 168.23(8) . . yes
Ca3 Cl1 Ca4 85.28(6) . . yes
Ca1 Cl2 Ca4 84.37(6) . . yes
Ca1 Cl3 Ca4 86.53(7) . . yes
Ca2 Cl4 Ca3 104.25(8) . . yes
Ca2 O10 C12 111.1(3) . . yes
Ca2 O10 C13 125.7(3) . . yes
C12 O10 C13 111.2(4) . . yes
Zr1 O11 Ca1 94.00(14) . . yes
Zr1 O11 Ca2 92.57(13) . . yes
Zr1 O11 C11 126.9(3) . . yes
Ca1 O11 Ca2 106.59(15) . . yes
Ca1 O11 C11 121.6(3) . . yes
Ca2 O11 C11 110.3(3) . . yes
Ca2 O20 C22 118.6(3) . . yes
Ca2 O20 C23 122.7(4) . . yes
C22 O20 C23 111.7(4) . . yes
Zr1 O21 Ca1 90.86(14) . . yes
Zr1 O21 Ca2 93.57(14) . . yes
Zr1 O21 C21 140.7(3) . . yes
Ca1 O21 Ca2 95.42(13) . . yes
Ca1 O21 C21 117.9(3) . . yes
Ca2 O21 C21 108.5(3) . . yes
Ca3 O30 C32 112.9(4) . . yes
Ca3 O30 C33 123.3(5) . . yes
C32 O30 C33 110.5(6) . . yes
Zr2 O31 Ca3 92.61(14) . . yes
Zr2 O31 Ca4 94.27(14) . . yes
Zr2 O31 C31 134.8(3) . . yes
Ca3 O31 Ca4 104.43(15) . . yes
Ca3 O31 C31 113.3(3) . . yes
Ca4 O31 C31 112.6(3) . . yes
Ca3 O40 C42 117.0(3) . . yes
Ca3 O40 C43 123.5(4) . . yes
C42 O40 C43 112.9(4) . . yes
Zr2 O41 Ca3 92.72(14) . . yes
Zr2 O41 Ca4 92.72(14) . . yes
Zr2 O41 C41 139.0(3) . . yes
Ca3 O41 Ca4 97.02(13) . . yes
Ca3 O41 C41 110.4(3) . . yes
Ca4 O41 C41 116.3(3) . . yes
Ca1 O50 C52 109.7(4) . . yes
Ca1 O50 C53 128.2(4) . . yes
C52 O50 C53 111.0(5) . . yes
Zr1 O51 Ca1 99.06(18) . . yes
Zr1 O51 C51 132.6(4) . . yes
Ca1 O51 C51 121.5(3) . . yes
Ca2 O60 C62 110.5(3) . . yes
Ca2 O60 C63 126.1(3) . . yes
C62 O60 C63 111.9(4) . . yes
Zr1 O61 Ca2 99.52(16) . . yes
Zr1 O61 C61 140.7(4) . . yes
Ca2 O61 C61 119.7(4) . . yes
Ca3 O70 C72 112.6(6) . . yes
Ca3 O70 C73 131.4(7) . . yes
Ca3 O70 C72A 113.6(8) . . yes
Ca3 O70 C73A 129.1(10) . . yes
C72 O70 C73 107.0(9) . . yes
C72A O70 C73A 106.0(13) . . yes
Zr2 O71 Ca3 99.62(17) . . yes
Zr2 O71 C71 134.6(7) . . yes
Zr2 O71 C71A 148.2(13) . . yes
Ca3 O71 C71 122.4(8) . . yes
Ca3 O71 C71A 111.5(13) . . yes
Ca4 O80 C82 115.7(3) . . yes
Ca4 O80 C83 126.0(3) . . yes
C82 O80 C83 110.4(5) . . yes
Zr2 O81 Ca4 98.65(16) . . yes
Zr2 O81 C81 132.1(4) . . yes
Ca4 O81 C81 119.1(3) . . yes
Zr1 C1 C2 73.9(4) . . yes
Zr1 C1 C5 74.3(4) . . yes
C2 C1 C5 109.1(6) . . no
Zr1 C2 C1 74.8(4) . . yes
Zr1 C2 C3 72.2(4) . . yes
C1 C2 C3 106.7(6) . . no
Zr1 C3 C2 76.2(4) . . yes
Zr1 C3 C4 74.9(4) . . yes
C2 C3 C4 109.7(6) . . no
Zr1 C4 C3 72.9(4) . . yes
Zr1 C4 C5 75.5(4) . . yes
C3 C4 C5 106.3(6) . . no
Zr1 C5 C1 74.6(4) . . yes
Zr1 C5 C4 72.9(4) . . yes
C1 C5 C4 108.2(6) . . no
Zr2 C6 C7 74.4(4) . . yes
Zr2 C6 C10 74.6(4) . . yes
C7 C6 C10 109.4(6) . . no
Zr2 C7 C6 74.3(5) . . yes
Zr2 C7 C8 73.3(4) . . yes
C6 C7 C8 106.9(7) . . no
Zr2 C8 C7 74.8(4) . . yes
Zr2 C8 C9 74.9(4) . . yes
C7 C8 C9 108.4(7) . . no
Zr2 C9 C8 74.0(4) . . yes
Zr2 C9 C10 74.7(4) . . yes
C8 C9 C10 108.8(6) . . no
Zr2 C10 C6 74.0(4) . . yes
Zr2 C10 C9 73.6(4) . . yes
C6 C10 C9 106.6(6) . . no
O11 C11 C12 111.8(5) . . yes
O10 C12 C11 108.3(5) . . yes
O21 C21 C22 111.6(5) . . yes
O20 C22 C21 108.0(4) . . yes
O31 C31 C32 110.4(5) . . yes
O30 C32 C31 108.4(6) . . yes
O41 C41 C42 111.0(5) . . yes
O40 C42 C41 109.5(4) . . yes
O51 C51 C52 109.5(5) . . yes
O50 C52 C51 108.4(5) . . yes
O61 C61 C62 111.5(5) . . yes
O60 C62 C61 106.7(5) . . yes
O71 C71 C72 110.0(12) . . yes
O71 C71A C72A 116(2) . . yes
O70 C72 C71 106.5(11) . . yes
O70 C72A C71A 99.6(18) . . yes
O81 C81 C82 111.0(5) . . yes
O80 C82 C81 107.7(5) . . yes
Zr1 C1 H1A 125.00 . . no
C2 C1 H1A 125.00 . . no
C5 C1 H1A 125.00 . . no
Zr1 C2 H2A 126.00 . . no
C1 C2 H2A 126.00 . . no
C3 C2 H2A 126.00 . . no
Zr1 C3 H3A 125.00 . . no
C2 C3 H3A 125.00 . . no
C4 C3 H3A 125.00 . . no
Zr1 C4 H4A 126.00 . . no
C3 C4 H4A 126.00 . . no
C5 C4 H4A 126.00 . . no
Zr1 C5 H5A 126.00 . . no
C1 C5 H5A 126.00 . . no
C4 C5 H5A 126.00 . . no
Zr2 C6 H6A 125.00 . . no
C7 C6 H6A 125.00 . . no
C10 C6 H6A 125.00 . . no
Zr2 C7 H7A 126.00 . . no
C6 C7 H7A 126.00 . . no
C8 C7 H7A 126.00 . . no
Zr2 C8 H8A 125.00 . . no
C7 C8 H8A 125.00 . . no
C9 C8 H8A 125.00 . . no
Zr2 C9 H9A 125.00 . . no
C8 C9 H9A 125.00 . . no
C10 C9 H9A 125.00 . . no
Zr2 C10 H10A 126.00 . . no
C6 C10 H10A 126.00 . . no
C9 C10 H10A 126.00 . . no
O11 C11 H11A 109.00 . . no
O11 C11 H11B 109.00 . . no
C12 C11 H11A 109.00 . . no
C12 C11 H11B 109.00 . . no
H11A C11 H11B 108.00 . . no
O10 C12 H12A 110.00 . . no
O10 C12 H12B 110.00 . . no
C11 C12 H12A 110.00 . . no
C11 C12 H12B 110.00 . . no
H12A C12 H12B 108.00 . . no
O10 C13 H13A 110.00 . . no
O10 C13 H13B 110.00 . . no
O10 C13 H13C 109.00 . . no
H13A C13 H13B 109.00 . . no
H13A C13 H13C 109.00 . . no
H13B C13 H13C 110.00 . . no
O21 C21 H21A 109.00 . . no
O21 C21 H21B 109.00 . . no
C22 C21 H21A 109.00 . . no
C22 C21 H21B 109.00 . . no
H21A C21 H21B 108.00 . . no
O20 C22 H22A 110.00 . . no
O20 C22 H22B 110.00 . . no
C21 C22 H22A 110.00 . . no
C21 C22 H22B 110.00 . . no
H22A C22 H22B 109.00 . . no
O20 C23 H23A 109.00 . . no
O20 C23 H23B 109.00 . . no
O20 C23 H23C 109.00 . . no
H23A C23 H23B 110.00 . . no
H23A C23 H23C 109.00 . . no
H23B C23 H23C 110.00 . . no
O31 C31 H31A 103.00 . . no
C32 C31 H31A 103.00 . . no
O30 C32 H32A 110.00 . . no
O30 C32 H32B 110.00 . . no
C31 C32 H32A 110.00 . . no
C31 C32 H32B 110.00 . . no
H32A C32 H32B 108.00 . . no
O30 C33 H33A 109.00 . . no
O30 C33 H33B 110.00 . . no
O30 C33 H33C 109.00 . . no
H33A C33 H33B 109.00 . . no
H33A C33 H33C 109.00 . . no
H33B C33 H33C 110.00 . . no
O41 C41 H41A 110.00 . . no
O41 C41 H41B 109.00 . . no
C42 C41 H41A 109.00 . . no
C42 C41 H41B 109.00 . . no
H41A C41 H41B 108.00 . . no
O40 C42 H42A 110.00 . . no
O40 C42 H42B 110.00 . . no
C41 C42 H42A 110.00 . . no
C41 C42 H42B 110.00 . . no
H42A C42 H42B 108.00 . . no
O40 C43 H43A 109.00 . . no
O40 C43 H43B 109.00 . . no
O40 C43 H43C 109.00 . . no
H43A C43 H43B 109.00 . . no
H43A C43 H43C 110.00 . . no
H43B C43 H43C 109.00 . . no
O51 C51 H51A 110.00 . . no
O51 C51 H51B 110.00 . . no
C52 C51 H51A 110.00 . . no
C52 C51 H51B 110.00 . . no
H51A C51 H51B 108.00 . . no
O50 C52 H52A 110.00 . . no
O50 C52 H52B 110.00 . . no
C51 C52 H52A 110.00 . . no
C51 C52 H52B 110.00 . . no
H52A C52 H52B 108.00 . . no
O50 C53 H53A 109.00 . . no
O50 C53 H53B 109.00 . . no
O50 C53 H53C 110.00 . . no
H53A C53 H53B 109.00 . . no
H53A C53 H53C 110.00 . . no
H53B C53 H53C 109.00 . . no
O61 C61 H61A 109.00 . . no
O61 C61 H61B 109.00 . . no
C62 C61 H61A 109.00 . . no
C62 C61 H61B 109.00 . . no
H61A C61 H61B 108.00 . . no
O60 C62 H62A 110.00 . . no
O60 C62 H62B 110.00 . . no
C61 C62 H62A 110.00 . . no
C61 C62 H62B 111.00 . . no
H62A C62 H62B 109.00 . . no
O60 C63 H63A 109.00 . . no
O60 C63 H63B 109.00 . . no
O60 C63 H63C 110.00 . . no
H63A C63 H63B 109.00 . . no
H63A C63 H63C 109.00 . . no
H63B C63 H63C 110.00 . . no
O71 C71 H71A 110.00 . . no
O71 C71 H71B 110.00 . . no
C72 C71 H71A 110.00 . . no
C72 C71 H71B 110.00 . . no
H71A C71 H71B 108.00 . . no
H71C C71A H71D 107.00 . . no
C72A C71A H71D 108.00 . . no
O71 C71A H71C 108.00 . . no
O71 C71A H71D 108.00 . . no
C72A C71A H71C 108.00 . . no
C71 C72 H72A 110.00 . . no
C71 C72 H72B 110.00 . . no
H72A C72 H72B 109.00 . . no
O70 C72 H72B 110.00 . . no
O70 C72 H72A 110.00 . . no
O70 C72A H72C 112.00 . . no
O70 C72A H72D 112.00 . . no
H72C C72A H72D 110.00 . . no
C71A C72A H72D 112.00 . . no
C71A C72A H72C 112.00 . . no
O70 C73 H73C 109.00 . . no
H73A C73 H73B 109.00 . . no
H73B C73 H73C 110.00 . . no
O70 C73 H73A 109.00 . . no
H73A C73 H73C 109.00 . . no
O70 C73 H73B 109.00 . . no
H73E C73A H73F 110.00 . . no
O70 C73A H73D 109.00 . . no
O70 C73A H73E 109.00 . . no
O70 C73A H73F 109.00 . . no
H73D C73A H73E 110.00 . . no
H73D C73A H73F 109.00 . . no
O81 C81 H81B 109.00 . . no
C82 C81 H81A 109.00 . . no
C82 C81 H81B 109.00 . . no
H81A C81 H81B 108.00 . . no
O81 C81 H81A 109.00 . . no
O80 C82 H82A 110.00 . . no
C81 C82 H82A 110.00 . . no
C81 C82 H82B 110.00 . . no
O80 C82 H82B 110.00 . . no
H82A C82 H82B 109.00 . . no
O80 C83 H83B 110.00 . . no
O80 C83 H83C 110.00 . . no
O80 C83 H83A 109.00 . . no
H83A C83 H83C 109.00 . . no
H83B C83 H83C 109.00 . . no
H83A C83 H83B 109.00 . . no
Cl7 C84 Cl8 111.7(4) . . yes
Cl7 C84 H84A 109.00 . . no
Cl7 C84 H84B 109.00 . . no
Cl8 C84 H84A 109.00 . . no
Cl8 C84 H84B 109.00 . . no
H84A C84 H84B 108.00 . . no
Cl8A C84A H84C 112.00 . . no
Cl8A C84A H84D 112.00 . . no
H84C C84A H84D 109.00 . . no
Cl9 C85 Cl9 112.1(7) . 2_656 yes
Cl9 C85 H85 112(4) . . no
Cl9 C85 H85 98(4) . 2_656 no
Cl9 C85 H85 98(4) 2_656 . no
H85 C85 H85 126(5) . 2_656 no
Cl9 C85 H85 112(4) 2_656 2_656 no

loop_
_geom_bond_atom_site_label_1
_geom_bond_atom_site_label_2
_geom_bond_distance
_geom_bond_site_symmetry_2
_geom_bond_publ_flag
Ca1 Cl1 2.829(2) . yes
Ca1 Cl2 2.804(2) . yes
Ca1 Cl3 2.706(2) . yes
Ca1 O11 2.333(4) . yes
Ca1 O21 2.609(4) . yes
Ca1 O50 2.526(5) . yes
Ca1 O51 2.332(4) . yes
Ca2 Cl1 2.809(2) . yes
Ca2 Cl4 2.832(2) . yes
Ca2 O10 2.463(4) . yes
Ca2 O11 2.439(4) . yes
Ca2 O20 2.407(4) . yes
Ca2 O21 2.563(4) . yes
Ca2 O60 2.523(4) . yes
Ca2 O61 2.391(4) . yes
Ca3 Cl1 2.774(2) . yes
Ca3 Cl4 2.822(2) . yes
Ca3 O30 2.420(5) . yes
Ca3 O31 2.467(4) . yes
Ca3 O40 2.445(4) . yes
Ca3 O41 2.568(4) . yes
Ca3 O70 2.555(5) . yes
Ca3 O71 2.374(4) . yes
Ca4 Cl1 2.845(2) . yes
Ca4 Cl2 2.801(2) . yes
Ca4 Cl3 2.785(2) . yes
Ca4 O31 2.349(4) . yes
Ca4 O41 2.514(4) . yes
Ca4 O80 2.474(4) . yes
Ca4 O81 2.342(4) . yes
Zr1 Cl5 2.558(2) . yes
Zr1 O11 2.274(4) . yes
Zr1 O21 2.093(4) . yes
Zr1 O51 2.093(4) . yes
Zr1 O61 2.065(4) . yes
Zr1 C1 2.602(7) . yes
Zr1 C2 2.589(7) . yes
Zr1 C3 2.538(7) . yes
Zr1 C4 2.564(7) . yes
Zr1 C5 2.597(7) . yes
Zr2 Cl6 2.543(2) . yes
Zr2 O31 2.248(4) . yes
Zr2 O41 2.128(4) . yes
Zr2 O71 2.087(4) . yes
Zr2 O81 2.096(4) . yes
Zr2 C6 2.572(7) . yes
Zr2 C7 2.574(8) . yes
Zr2 C8 2.555(7) . yes
Zr2 C9 2.566(7) . yes
Zr2 C10 2.581(7) . yes
Cl7 C84 1.763(7) . yes
Cl8 C84 1.743(7) . yes
Cl8A C84A 1.743(7) . yes
Cl9 C85 1.773(7) . yes
O10 C13 1.433(7) . yes
O10 C12 1.437(8) . yes
O11 C11 1.433(6) . yes
O20 C23 1.410(8) . yes
O20 C22 1.446(7) . yes
O21 C21 1.419(6) . yes
O30 C32 1.434(8) . yes
O30 C33 1.397(11) . yes
O31 C31 1.438(6) . yes
O40 C43 1.433(10) . yes
O40 C42 1.429(7) . yes
O41 C41 1.436(7) . yes
O50 C53 1.424(8) . yes
O50 C52 1.449(8) . yes
O51 C51 1.432(8) . yes
O60 C62 1.433(7) . yes
O60 C63 1.421(8) . yes
O61 C61 1.400(8) . yes
O70 C72A 1.44(2) . yes
O70 C73 1.448(17) . yes
O70 C73A 1.51(3) . yes
O70 C72 1.489(12) . yes
O71 C71A 1.46(4) . yes
O71 C71 1.38(2) . yes
O80 C83 1.417(8) . yes
O80 C82 1.436(7) . yes
O81 C81 1.406(7) . yes
C1 C2 1.401(9) . no
C1 C5 1.396(10) . no
C2 C3 1.395(10) . no
C3 C4 1.414(9) . no
C4 C5 1.409(10) . no
C6 C10 1.395(10) . no
C6 C7 1.388(14) . no
C7 C8 1.406(9) . no
C8 C9 1.374(10) . no
C9 C10 1.404(10) . no
C11 C12 1.480(9) . no
C21 C22 1.517(9) . no
C31 C32 1.489(12) . no
C41 C42 1.489(9) . no
C51 C52 1.485(9) . no
C61 C62 1.504(9) . no
C71 C72 1.53(2) . no
C71A C72A 1.39(4) . no
C81 C82 1.480(9) . no
C1 H1A 1.0000 . no
C2 H2A 1.0000 . no
C3 H3A 1.0000 . no
C4 H4A 1.0000 . no
C5 H5A 1.0000 . no
C6 H6A 1.0000 . no
C7 H7A 1.0000 . no
C8 H8A 1.0000 . no
C9 H9A 1.0000 . no
C10 H10A 1.0000 . no
C11 H11A 0.9900 . no
C11 H11B 0.9900 . no
C12 H12A 0.9900 . no
C12 H12B 0.9900 . no
C13 H13B 0.9800 . no
C13 H13A 0.9800 . no
C13 H13C 0.9800 . no
C21 H21B 0.9900 . no
C21 H21A 0.9900 . no
C22 H22B 0.9900 . no
C22 H22A 0.9900 . no
C23 H23B 0.9800 . no
C23 H23A 0.9800 . no
C23 H23C 0.9800 . no
C31 H31A 1.0000 . no
C32 H32A 0.9900 . no
C32 H32B 0.9900 . no
C33 H33C 0.9800 . no
C33 H33A 0.9800 . no
C33 H33B 0.9800 . no
C41 H41B 0.9900 . no
C41 H41A 0.9900 . no
C42 H42A 0.9900 . no
C42 H42B 0.9900 . no
C43 H43C 0.9800 . no
C43 H43B 0.9800 . no
C43 H43A 0.9800 . no
C51 H51A 0.9900 . no
C51 H51B 0.9900 . no
C52 H52B 0.9900 . no
C52 H52A 0.9900 . no
C53 H53C 0.9800 . no
C53 H53A 0.9800 . no
C53 H53B 0.9800 . no
C61 H61A 0.9900 . no
C61 H61B 0.9900 . no
C62 H62A 0.9900 . no
C62 H62B 0.9900 . no
C63 H63B 0.9800 . no
C63 H63C 0.9800 . no
C63 H63A 0.9800 . no
C71 H71B 0.9900 . no
C71 H71A 0.9900 . no
C71A H71C 0.9900 . no
C71A H71D 0.9900 . no
C72 H72A 0.9900 . no
C72 H72B 0.9900 . no
C72A H72D 0.9900 . no
C72A H72C 0.9900 . no
C73 H73B 0.9800 . no
C73 H73A 0.9800 . no
C73 H73C 0.9800 . no
C73A H73D 0.9800 . no
C73A H73F 0.9800 . no
C73A H73E 0.9800 . no
C81 H81B 0.9900 . no
C81 H81A 0.9900 . no
C82 H82B 0.9900 . no
C82 H82A 0.9900 . no
C83 H83A 0.9800 . no
C83 H83B 0.9800 . no
C83 H83C 0.9800 . no
C84 H84A 0.9900 . no
C84 H84B 0.9900 . no
C84A H84C 0.9900 . no
C84A H84D 0.9900 . no
C85 H85 1.03(7) . no
C85 H85 1.03(7) 2_656 no

loop_
_geom_torsion_atom_site_label_1
_geom_torsion_atom_site_label_2
_geom_torsion_atom_site_label_3
_geom_torsion_atom_site_label_4
_geom_torsion
_geom_torsion_site_symmetry_1
_geom_torsion_site_symmetry_2
_geom_torsion_site_symmetry_3
_geom_torsion_site_symmetry_4
_geom_torsion_publ_flag
Cl5 Zr1 O11 Ca1 122.17(12) . . . . no
Cl5 Zr1 O11 Ca2 -131.00(11) . . . . no
Cl5 Zr1 O11 C11 -13.1(4) . . . . no
O21 Zr1 O11 Ca1 -54.68(15) . . . . no
O21 Zr1 O11 Ca2 52.15(14) . . . . no
O21 Zr1 O11 C11 170.1(5) . . . . no
O51 Zr1 O11 Ca1 31.87(14) . . . . no
O51 Zr1 O11 Ca2 138.71(15) . . . . no
O51 Zr1 O11 C11 -103.4(4) . . . . no
O61 Zr1 O11 Ca1 -145.36(17) . . . . no
O61 Zr1 O11 Ca2 -38.53(14) . . . . no
O61 Zr1 O11 C11 79.4(4) . . . . no
C1 Zr1 O11 Ca1 -54.0(4) . . . . no
C1 Zr1 O11 Ca2 52.9(4) . . . . no
C1 Zr1 O11 C11 170.8(5) . . . . no
C2 Zr1 O11 Ca1 -121.6(4) . . . . no
C2 Zr1 O11 Ca2 -14.7(4) . . . . no
C2 Zr1 O11 C11 103.2(5) . . . . no
C3 Zr1 O11 Ca1 163.6(4) . . . . no
C3 Zr1 O11 Ca2 -89.6(4) . . . . no
C3 Zr1 O11 C11 28.3(7) . . . . no
C4 Zr1 O11 Ca1 83.9(4) . . . . no
C4 Zr1 O11 Ca2 -169.3(4) . . . . no
C4 Zr1 O11 C11 -51.4(6) . . . . no
C5 Zr1 O11 Ca1 12.1(4) . . . . no
C5 Zr1 O11 Ca2 118.9(4) . . . . no
C5 Zr1 O11 C11 -123.2(5) . . . . no
Cl5 Zr1 O21 Ca1 40.1(3) . . . . no
Cl5 Zr1 O21 Ca2 -55.4(3) . . . . no
Cl5 Zr1 O21 C21 179.4(5) . . . . no
O11 Zr1 O21 Ca1 46.71(13) . . . . no
O11 Zr1 O21 Ca2 -48.78(13) . . . . no
O11 Zr1 O21 C21 -174.0(6) . . . . no
O51 Zr1 O21 Ca1 -32.70(13) . . . . no
O51 Zr1 O21 Ca2 -128.19(15) . . . . no
O51 Zr1 O21 C21 106.6(6) . . . . no
O61 Zr1 O21 Ca1 122.35(14) . . . . no
O61 Zr1 O21 Ca2 26.87(14) . . . . no
O61 Zr1 O21 C21 -98.4(6) . . . . no
C1 Zr1 O21 Ca1 -132.94(19) . . . . no
C1 Zr1 O21 Ca2 131.58(19) . . . . no
C1 Zr1 O21 C21 6.3(6) . . . . no
C2 Zr1 O21 Ca1 -159.22(17) . . . . no
C2 Zr1 O21 Ca2 105.29(18) . . . . no
C2 Zr1 O21 C21 -20.0(6) . . . . no
C3 Zr1 O21 Ca1 -153.0(2) . . . . no
C3 Zr1 O21 Ca2 111.5(2) . . . . no
C3 Zr1 O21 C21 -13.8(7) . . . . no
C4 Zr1 O21 Ca1 -111.0(2) . . . . no
C4 Zr1 O21 Ca2 153.5(2) . . . . no
C4 Zr1 O21 C21 28.2(7) . . . . no
C5 Zr1 O21 Ca1 -106.52(18) . . . . no
C5 Zr1 O21 Ca2 158.00(17) . . . . no
C5 Zr1 O21 C21 32.8(6) . . . . no
Cl5 Zr1 O51 Ca1 -115.39(12) . . . . no
Cl5 Zr1 O51 C51 34.6(5) . . . . no
O11 Zr1 O51 Ca1 -32.25(13) . . . . no
O11 Zr1 O51 C51 117.7(5) . . . . no
O21 Zr1 O51 Ca1 37.74(14) . . . . no
O21 Zr1 O51 C51 -172.3(5) . . . . no
O61 Zr1 O51 Ca1 -26.5(4) . . . . no
O61 Zr1 O51 C51 123.4(5) . . . . no
C1 Zr1 O51 Ca1 117.51(18) . . . . no
C1 Zr1 O51 C51 -92.5(5) . . . . no
C2 Zr1 O51 Ca1 132.5(2) . . . . no
C2 Zr1 O51 C51 -77.6(5) . . . . no
C3 Zr1 O51 Ca1 168.62(19) . . . . no
C3 Zr1 O51 C51 -41.4(5) . . . . no
C4 Zr1 O51 Ca1 168.24(19) . . . . no
C4 Zr1 O51 C51 -41.8(5) . . . . no
C5 Zr1 O51 Ca1 138.0(2) . . . . no
C5 Zr1 O51 C51 -72.1(5) . . . . no
Cl5 Zr1 O61 Ca2 122.70(12) . . . . no
Cl5 Zr1 O61 C61 -62.2(6) . . . . no
O11 Zr1 O61 Ca2 40.06(13) . . . . no
O11 Zr1 O61 C61 -144.8(6) . . . . no
O21 Zr1 O61 Ca2 -29.35(14) . . . . no
O21 Zr1 O61 C61 145.8(6) . . . . no
O51 Zr1 O61 Ca2 34.3(4) . . . . no
O51 Zr1 O61 C61 -150.6(5) . . . . no
C1 Zr1 O61 Ca2 -109.04(19) . . . . no
C1 Zr1 O61 C61 66.1(6) . . . . no
C2 Zr1 O61 Ca2 -128.8(2) . . . . no
C2 Zr1 O61 C61 46.3(6) . . . . no
C3 Zr1 O61 Ca2 -159.05(19) . . . . no
C3 Zr1 O61 C61 16.1(6) . . . . no
C4 Zr1 O61 Ca2 -162.95(19) . . . . no
C4 Zr1 O61 C61 12.2(6) . . . . no
C5 Zr1 O61 Ca2 -125.6(2) . . . . no
C5 Zr1 O61 C61 49.5(6) . . . . no
Cl5 Zr1 C1 C2 61.5(4) . . . . no
Cl5 Zr1 C1 C5 -54.3(4) . . . . no
O11 Zr1 C1 C2 -123.2(4) . . . . no
O11 Zr1 C1 C5 120.9(4) . . . . no
O21 Zr1 C1 C2 -122.6(4) . . . . no
O21 Zr1 C1 C5 121.6(4) . . . . no
O51 Zr1 C1 C2 156.7(4) . . . . no
O51 Zr1 C1 C5 40.8(4) . . . . no
O61 Zr1 C1 C2 -39.7(4) . . . . no
O61 Zr1 C1 C5 -155.6(4) . . . . no
C2 Zr1 C1 C5 -115.9(6) . . . . no
C3 Zr1 C1 C2 37.7(4) . . . . no
C3 Zr1 C1 C5 -78.2(4) . . . . no
C4 Zr1 C1 C2 78.9(4) . . . . no
C4 Zr1 C1 C5 -37.0(4) . . . . no
C5 Zr1 C1 C2 115.9(6) . . . . no
Cl5 Zr1 C2 C1 -132.2(4) . . . . no
Cl5 Zr1 C2 C3 -18.7(4) . . . . no
O11 Zr1 C2 C1 117.5(4) . . . . no
O11 Zr1 C2 C3 -129.0(4) . . . . no
O21 Zr1 C2 C1 57.3(4) . . . . no
O21 Zr1 C2 C3 170.8(4) . . . . no
O51 Zr1 C2 C1 -29.4(5) . . . . no
O51 Zr1 C2 C3 84.1(4) . . . . no
O61 Zr1 C2 C1 140.8(4) . . . . no
O61 Zr1 C2 C3 -105.7(4) . . . . no
C1 Zr1 C2 C3 113.5(6) . . . . no
C3 Zr1 C2 C1 -113.5(6) . . . . no
C4 Zr1 C2 C1 -76.3(4) . . . . no
C4 Zr1 C2 C3 37.2(4) . . . . no
C5 Zr1 C2 C1 -36.1(4) . . . . no
C5 Zr1 C2 C3 77.4(4) . . . . no
Cl5 Zr1 C3 C2 161.9(4) . . . . no
Cl5 Zr1 C3 C4 -82.9(4) . . . . no
O11 Zr1 C3 C2 119.8(5) . . . . no
O11 Zr1 C3 C4 -125.0(5) . . . . no
O21 Zr1 C3 C2 -11.8(5) . . . . no
O21 Zr1 C3 C4 103.4(4) . . . . no
O51 Zr1 C3 C2 -115.9(4) . . . . no
O51 Zr1 C3 C4 -0.7(5) . . . . no
O61 Zr1 C3 C2 71.1(4) . . . . no
O61 Zr1 C3 C4 -173.7(4) . . . . no
C1 Zr1 C3 C2 -37.4(4) . . . . no
C1 Zr1 C3 C4 77.8(4) . . . . no
C2 Zr1 C3 C4 115.2(6) . . . . no
C4 Zr1 C3 C2 -115.2(6) . . . . no
C5 Zr1 C3 C2 -77.3(4) . . . . no
C5 Zr1 C3 C4 37.9(4) . . . . no
Cl5 Zr1 C4 C3 89.6(4) . . . . no
Cl5 Zr1 C4 C5 -157.9(4) . . . . no
O11 Zr1 C4 C3 128.9(4) . . . . no
O11 Zr1 C4 C5 -118.6(5) . . . . no
O21 Zr1 C4 C3 -104.0(4) . . . . no
O21 Zr1 C4 C5 8.6(5) . . . . no
O51 Zr1 C4 C3 179.4(4) . . . . no
O51 Zr1 C4 C5 -68.1(4) . . . . no
O61 Zr1 C4 C3 7.3(5) . . . . no
O61 Zr1 C4 C5 119.8(4) . . . . no
C1 Zr1 C4 C3 -76.2(4) . . . . no
C1 Zr1 C4 C5 36.4(4) . . . . no
C2 Zr1 C4 C3 -36.4(4) . . . . no
C2 Zr1 C4 C5 76.1(4) . . . . no
C3 Zr1 C4 C5 112.5(6) . . . . no
C5 Zr1 C4 C3 -112.5(6) . . . . no
Cl5 Zr1 C5 C1 137.5(4) . . . . no
Cl5 Zr1 C5 C4 22.4(4) . . . . no
O11 Zr1 C5 C1 -118.2(4) . . . . no
O11 Zr1 C5 C4 126.7(4) . . . . no
O21 Zr1 C5 C1 -58.2(4) . . . . no
O21 Zr1 C5 C4 -173.3(4) . . . . no
O51 Zr1 C5 C1 -138.1(4) . . . . no
O51 Zr1 C5 C4 106.8(4) . . . . no
O61 Zr1 C5 C1 32.3(5) . . . . no
O61 Zr1 C5 C4 -82.8(4) . . . . no
C1 Zr1 C5 C4 -115.1(6) . . . . no
C2 Zr1 C5 C1 36.3(4) . . . . no
C2 Zr1 C5 C4 -78.8(4) . . . . no
C3 Zr1 C5 C1 76.6(4) . . . . no
C3 Zr1 C5 C4 -38.5(4) . . . . no
C4 Zr1 C5 C1 115.1(6) . . . . no
Cl6 Zr2 O31 Ca3 132.80(12) . . . . no
Cl6 Zr2 O31 Ca4 -122.51(12) . . . . no
Cl6 Zr2 O31 C31 5.7(5) . . . . no
O41 Zr2 O31 Ca3 -53.05(15) . . . . no
O41 Zr2 O31 Ca4 51.64(15) . . . . no
O41 Zr2 O31 C31 179.8(5) . . . . no
O71 Zr2 O31 Ca3 36.53(14) . . . . no
O71 Zr2 O31 Ca4 141.21(16) . . . . no
O71 Zr2 O31 C31 -90.6(5) . . . . no
O81 Zr2 O31 Ca3 -136.95(16) . . . . no
O81 Zr2 O31 Ca4 -32.27(14) . . . . no
O81 Zr2 O31 C31 95.9(5) . . . . no
C6 Zr2 O31 Ca3 -59.3(5) . . . . no
C6 Zr2 O31 Ca4 45.4(5) . . . . no
C6 Zr2 O31 C31 173.6(6) . . . . no
C7 Zr2 O31 Ca3 6.8(5) . . . . no
C7 Zr2 O31 Ca4 111.5(4) . . . . no
C7 Zr2 O31 C31 -120.3(6) . . . . no
C8 Zr2 O31 Ca3 78.3(4) . . . . no
C8 Zr2 O31 Ca4 -177.1(4) . . . . no
C8 Zr2 O31 C31 -48.9(7) . . . . no
C9 Zr2 O31 Ca3 155.4(4) . . . . no
C9 Zr2 O31 Ca4 -99.9(4) . . . . no
C9 Zr2 O31 C31 28.3(8) . . . . no
C10 Zr2 O31 Ca3 -128.0(4) . . . . no
C10 Zr2 O31 Ca4 -23.4(4) . . . . no
C10 Zr2 O31 C31 104.8(6) . . . . no
Cl6 Zr2 O41 Ca3 61.8(3) . . . . no
Cl6 Zr2 O41 Ca4 -35.4(3) . . . . no
Cl6 Zr2 O41 C41 -172.3(4) . . . . no
O31 Zr2 O41 Ca3 50.16(14) . . . . no
O31 Zr2 O41 Ca4 -47.01(14) . . . . no
O31 Zr2 O41 C41 176.1(6) . . . . no
O71 Zr2 O41 Ca3 -27.23(14) . . . . no
O71 Zr2 O41 Ca4 -124.39(14) . . . . no
O71 Zr2 O41 C41 98.7(5) . . . . no
O81 Zr2 O41 Ca3 130.90(15) . . . . no
O81 Zr2 O41 Ca4 33.74(13) . . . . no
O81 Zr2 O41 C41 -103.2(6) . . . . no
C6 Zr2 O41 Ca3 -133.0(2) . . . . no
C6 Zr2 O41 Ca4 129.9(2) . . . . no
C6 Zr2 O41 C41 -7.0(6) . . . . no
C7 Zr2 O41 Ca3 -104.5(2) . . . . no
C7 Zr2 O41 Ca4 158.3(2) . . . . no
C7 Zr2 O41 C41 21.4(6) . . . . no
C8 Zr2 O41 Ca3 -105.2(2) . . . . no
C8 Zr2 O41 Ca4 157.6(2) . . . . no
C8 Zr2 O41 C41 20.7(6) . . . . no
C9 Zr2 O41 Ca3 -145.5(2) . . . . no
C9 Zr2 O41 Ca4 117.3(2) . . . . no
C9 Zr2 O41 C41 -19.6(6) . . . . no
C10 Zr2 O41 Ca3 -156.98(18) . . . . no
C10 Zr2 O41 Ca4 105.85(18) . . . . no
C10 Zr2 O41 C41 -31.1(6) . . . . no
Cl6 Zr2 O71 Ca3 -119.68(12) . . . . no
Cl6 Zr2 O71 C71 82.1(9) . . . . no
O31 Zr2 O71 Ca3 -38.82(14) . . . . no
O31 Zr2 O71 C71 162.9(9) . . . . no
O41 Zr2 O71 Ca3 30.10(14) . . . . no
O41 Zr2 O71 C71 -128.2(9) . . . . no
O81 Zr2 O71 Ca3 -24.5(4) . . . . no
O81 Zr2 O71 C71 177.2(9) . . . . no
C6 Zr2 O71 Ca3 110.5(2) . . . . no
C6 Zr2 O71 C71 -47.8(10) . . . . no
C7 Zr2 O71 Ca3 126.7(2) . . . . no
C7 Zr2 O71 C71 -31.6(9) . . . . no
C8 Zr2 O71 Ca3 158.4(2) . . . . no
C8 Zr2 O71 C71 0.1(9) . . . . no
C9 Zr2 O71 Ca3 164.83(19) . . . . no
C9 Zr2 O71 C71 6.6(10) . . . . no
C10 Zr2 O71 Ca3 132.0(2) . . . . no
C10 Zr2 O71 C71 -26.3(10) . . . . no
Cl6 Zr2 O81 Ca4 114.97(12) . . . . no
Cl6 Zr2 O81 C81 -28.3(4) . . . . no
O31 Zr2 O81 Ca4 32.69(14) . . . . no
O31 Zr2 O81 C81 -110.6(4) . . . . no
O41 Zr2 O81 Ca4 -37.04(14) . . . . no
O41 Zr2 O81 C81 179.7(4) . . . . no
O71 Zr2 O81 Ca4 18.5(4) . . . . no
O71 Zr2 O81 C81 -124.8(4) . . . . no
C6 Zr2 O81 Ca4 -118.21(18) . . . . no
C6 Zr2 O81 C81 98.5(4) . . . . no
C7 Zr2 O81 Ca4 -126.5(2) . . . . no
C7 Zr2 O81 C81 90.2(5) . . . . no
C8 Zr2 O81 Ca4 -164.99(19) . . . . no
C8 Zr2 O81 C81 51.7(5) . . . . no
C9 Zr2 O81 Ca4 -170.04(19) . . . . no
C9 Zr2 O81 C81 46.7(4) . . . . no
C10 Zr2 O81 Ca4 -143.1(2) . . . . no
C10 Zr2 O81 C81 73.6(4) . . . . no
Cl6 Zr2 C6 C7 -75.2(4) . . . . no
Cl6 Zr2 C6 C10 40.5(6) . . . . no
O31 Zr2 C6 C7 119.8(5) . . . . no
O31 Zr2 C6 C10 -124.5(4) . . . . no
O41 Zr2 C6 C7 114.0(4) . . . . no
O41 Zr2 C6 C10 -130.4(5) . . . . no
O71 Zr2 C6 C7 31.7(4) . . . . no
O71 Zr2 C6 C10 147.4(4) . . . . no
O81 Zr2 C6 C7 -166.9(4) . . . . no
O81 Zr2 C6 C10 -51.2(5) . . . . no
C7 Zr2 C6 C10 115.7(6) . . . . no
C8 Zr2 C6 C7 -37.9(4) . . . . no
C8 Zr2 C6 C10 77.8(4) . . . . no
C9 Zr2 C6 C7 -77.8(4) . . . . no
C9 Zr2 C6 C10 37.9(4) . . . . no
C10 Zr2 C6 C7 -115.7(6) . . . . no
Cl6 Zr2 C7 C6 122.1(4) . . . . no
Cl6 Zr2 C7 C8 8.6(5) . . . . no
O31 Zr2 C7 C6 -119.2(5) . . . . no
O31 Zr2 C7 C8 127.3(4) . . . . no
O41 Zr2 C7 C6 -65.4(4) . . . . no
O41 Zr2 C7 C8 -178.9(4) . . . . no
O71 Zr2 C7 C6 -148.7(4) . . . . no
O71 Zr2 C7 C8 97.8(5) . . . . no
O81 Zr2 C7 C6 16.0(5) . . . . no
O81 Zr2 C7 C8 -97.5(5) . . . . no
C6 Zr2 C7 C8 -113.5(6) . . . . no
C8 Zr2 C7 C6 113.5(6) . . . . no
C9 Zr2 C7 C6 76.8(4) . . . . no
C9 Zr2 C7 C8 -36.7(4) . . . . no
C10 Zr2 C7 C6 36.4(4) . . . . no
C10 Zr2 C7 C8 -77.1(4) . . . . no
Cl6 Zr2 C8 C7 -172.1(5) . . . . no
Cl6 Zr2 C8 C9 73.6(4) . . . . no
O31 Zr2 C8 C7 -117.6(5) . . . . no
O31 Zr2 C8 C9 128.0(4) . . . . no
O41 Zr2 C8 C7 1.4(5) . . . . no
O41 Zr2 C8 C9 -113.0(4) . . . . no
O71 Zr2 C8 C7 -77.0(5) . . . . no
O71 Zr2 C8 C9 168.6(4) . . . . no
O81 Zr2 C8 C7 104.6(5) . . . . no
O81 Zr2 C8 C9 -9.8(5) . . . . no
C6 Zr2 C8 C7 37.2(5) . . . . no
C6 Zr2 C8 C9 -77.1(5) . . . . no
C7 Zr2 C8 C9 -114.4(6) . . . . no
C9 Zr2 C8 C7 114.4(6) . . . . no
C10 Zr2 C8 C7 77.4(5) . . . . no
C10 Zr2 C8 C9 -37.0(4) . . . . no
Cl6 Zr2 C9 C8 -100.3(4) . . . . no
Cl6 Zr2 C9 C10 144.6(4) . . . . no
O31 Zr2 C9 C8 -123.5(5) . . . . no
O31 Zr2 C9 C10 121.4(5) . . . . no
O41 Zr2 C9 C8 93.5(4) . . . . no
O41 Zr2 C9 C10 -21.7(5) . . . . no
O71 Zr2 C9 C8 -12.4(5) . . . . no
O71 Zr2 C9 C10 -127.6(4) . . . . no
O81 Zr2 C9 C8 171.8(4) . . . . no
O81 Zr2 C9 C10 56.6(4) . . . . no
C6 Zr2 C9 C8 77.6(5) . . . . no
C6 Zr2 C9 C10 -37.6(4) . . . . no
C7 Zr2 C9 C8 37.5(4) . . . . no
C7 Zr2 C9 C10 -77.7(5) . . . . no
C8 Zr2 C9 C10 -115.2(6) . . . . no
C10 Zr2 C9 C8 115.2(6) . . . . no
Cl6 Zr2 C10 C6 -148.0(4) . . . . no
Cl6 Zr2 C10 C9 -34.8(4) . . . . no
O31 Zr2 C10 C6 117.5(5) . . . . no
O31 Zr2 C10 C9 -129.3(4) . . . . no
O41 Zr2 C10 C6 50.7(5) . . . . no
O41 Zr2 C10 C9 163.9(4) . . . . no
O71 Zr2 C10 C6 -42.8(5) . . . . no
O71 Zr2 C10 C9 70.4(4) . . . . no
O81 Zr2 C10 C6 126.5(5) . . . . no
O81 Zr2 C10 C9 -120.3(4) . . . . no
C6 Zr2 C10 C9 113.2(6) . . . . no
C7 Zr2 C10 C6 -36.3(5) . . . . no
C7 Zr2 C10 C9 76.9(4) . . . . no
C8 Zr2 C10 C6 -76.9(5) . . . . no
C8 Zr2 C10 C9 36.3(4) . . . . no
C9 Zr2 C10 C6 -113.2(6) . . . . no
Cl2 Ca1 Cl1 Ca2 -135.26(7) . . . . no
Cl2 Ca1 Cl1 Ca4 47.53(6) . . . . no
Cl3 Ca1 Cl1 Ca2 137.61(7) . . . . no
Cl3 Ca1 Cl1 Ca4 -39.60(6) . . . . no
O11 Ca1 Cl1 Ca2 -21.26(10) . . . . no
O11 Ca1 Cl1 Ca4 161.53(11) . . . . no
O21 Ca1 Cl1 Ca2 40.12(10) . . . . no
O21 Ca1 Cl1 Ca4 -137.09(10) . . . . no
O50 Ca1 Cl1 Ca2 -141.4(3) . . . . no
O50 Ca1 Cl1 Ca4 41.4(3) . . . . no
O51 Ca1 Cl1 Ca2 26.24(17) . . . . no
O51 Ca1 Cl1 Ca4 -150.97(16) . . . . no
Cl1 Ca1 Cl2 Ca4 -48.37(6) . . . . no
Cl3 Ca1 Cl2 Ca4 33.81(7) . . . . no
O11 Ca1 Cl2 Ca4 -120.96(12) . . . . no
O21 Ca1 Cl2 Ca4 -56.05(17) . . . . no
O50 Ca1 Cl2 Ca4 128.92(13) . . . . no
O51 Ca1 Cl2 Ca4 153.2(2) . . . . no
Cl1 Ca1 Cl3 Ca4 40.36(6) . . . . no
Cl2 Ca1 Cl3 Ca4 -33.91(7) . . . . no
O11 Ca1 Cl3 Ca4 88.5(2) . . . . no
O21 Ca1 Cl3 Ca4 111.08(11) . . . . no
O50 Ca1 Cl3 Ca4 -114.12(12) . . . . no
O51 Ca1 Cl3 Ca4 178.61(13) . . . . no
Cl1 Ca1 O11 Zr1 119.62(12) . . . . no
Cl1 Ca1 O11 Ca2 25.75(12) . . . . no
Cl1 Ca1 O11 C11 -101.7(4) . . . . no
Cl2 Ca1 O11 Zr1 -171.88(10) . . . . no
Cl2 Ca1 O11 Ca2 94.24(13) . . . . no
Cl2 Ca1 O11 C11 -33.2(4) . . . . no
Cl3 Ca1 O11 Zr1 71.2(3) . . . . no
Cl3 Ca1 O11 Ca2 -22.7(3) . . . . no
Cl3 Ca1 O11 C11 -150.2(3) . . . . no
O21 Ca1 O11 Zr1 44.96(13) . . . . no
O21 Ca1 O11 Ca2 -48.92(14) . . . . no
O21 Ca1 O11 C11 -176.4(4) . . . . no
O50 Ca1 O11 Zr1 -84.31(17) . . . . no
O50 Ca1 O11 Ca2 -178.19(15) . . . . no
O50 Ca1 O11 C11 54.3(4) . . . . no
O51 Ca1 O11 Zr1 -29.14(13) . . . . no
O51 Ca1 O11 Ca2 -123.02(17) . . . . no
O51 Ca1 O11 C11 109.5(4) . . . . no
Cl1 Ca1 O21 Zr1 -138.68(14) . . . . no
Cl1 Ca1 O21 Ca2 -45.02(9) . . . . no
Cl1 Ca1 O21 C21 69.2(4) . . . . no
Cl2 Ca1 O21 Zr1 -130.92(14) . . . . no
Cl2 Ca1 O21 Ca2 -37.3(2) . . . . no
Cl2 Ca1 O21 C21 77.0(4) . . . . no
Cl3 Ca1 O21 Zr1 142.20(12) . . . . no
Cl3 Ca1 O21 Ca2 -124.13(11) . . . . no
Cl3 Ca1 O21 C21 -9.9(4) . . . . no
O11 Ca1 O21 Zr1 -49.99(14) . . . . no
O11 Ca1 O21 Ca2 43.68(14) . . . . no
O11 Ca1 O21 C21 157.9(4) . . . . no
O50 Ca1 O21 Zr1 42.3(2) . . . . no
O50 Ca1 O21 Ca2 135.92(19) . . . . no
O50 Ca1 O21 C21 -109.9(4) . . . . no
O51 Ca1 O21 Zr1 31.33(14) . . . . no
O51 Ca1 O21 Ca2 125.00(15) . . . . no
O51 Ca1 O21 C21 -120.8(4) . . . . no
Cl1 Ca1 O50 C52 -163.1(3) . . . . no
Cl1 Ca1 O50 C53 -23.2(7) . . . . no
Cl2 Ca1 O50 C52 -169.1(4) . . . . no
Cl2 Ca1 O50 C53 -29.2(5) . . . . no
Cl3 Ca1 O50 C52 -85.2(4) . . . . no
Cl3 Ca1 O50 C53 54.8(5) . . . . no
O11 Ca1 O50 C52 83.5(4) . . . . no
O11 Ca1 O50 C53 -136.6(5) . . . . no
O21 Ca1 O50 C52 14.8(5) . . . . no
O21 Ca1 O50 C53 154.8(5) . . . . no
O51 Ca1 O50 C52 25.8(4) . . . . no
O51 Ca1 O50 C53 165.7(5) . . . . no
Cl1 Ca1 O51 Zr1 -17.5(2) . . . . no
Cl1 Ca1 O51 C51 -171.9(4) . . . . no
Cl2 Ca1 O51 Zr1 130.61(16) . . . . no
Cl2 Ca1 O51 C51 -23.8(5) . . . . no
Cl3 Ca1 O51 Zr1 -117.61(12) . . . . no
Cl3 Ca1 O51 C51 88.0(4) . . . . no
O11 Ca1 O51 Zr1 32.31(14) . . . . no
O11 Ca1 O51 C51 -122.1(4) . . . . no
O21 Ca1 O51 Zr1 -31.78(13) . . . . no
O21 Ca1 O51 C51 173.8(4) . . . . no
O50 Ca1 O51 Zr1 156.71(19) . . . . no
O50 Ca1 O51 C51 2.3(4) . . . . no
Cl4 Ca2 Cl1 Ca1 174.84(7) . . . . no
Cl4 Ca2 Cl1 Ca3 -5.96(7) . . . . no
O10 Ca2 Cl1 Ca1 90.48(12) . . . . no
O10 Ca2 Cl1 Ca3 -90.32(12) . . . . no
O11 Ca2 Cl1 Ca1 20.38(10) . . . . no
O11 Ca2 Cl1 Ca3 -160.42(11) . . . . no
O20 Ca2 Cl1 Ca1 -107.29(12) . . . . no
O20 Ca2 Cl1 Ca3 71.91(12) . . . . no
O21 Ca2 Cl1 Ca1 -40.73(10) . . . . no
O21 Ca2 Cl1 Ca3 138.47(11) . . . . no
O60 Ca2 Cl1 Ca1 168.8(2) . . . . no
O60 Ca2 Cl1 Ca3 -12.0(3) . . . . no
O61 Ca2 Cl1 Ca1 -13.79(16) . . . . no
O61 Ca2 Cl1 Ca3 165.41(15) . . . . no
Cl1 Ca2 Cl4 Ca3 5.81(7) . . . . no
O10 Ca2 Cl4 Ca3 96.35(12) . . . . no
O11 Ca2 Cl4 Ca3 50.16(18) . . . . no
O20 Ca2 Cl4 Ca3 -89.28(12) . . . . no
O21 Ca2 Cl4 Ca3 -42.33(15) . . . . no
O60 Ca2 Cl4 Ca3 -176.69(10) . . . . no
O61 Ca2 Cl4 Ca3 -163.33(18) . . . . no
Cl1 Ca2 O10 C12 -61.8(4) . . . . no
Cl1 Ca2 O10 C13 77.3(4) . . . . no
Cl4 Ca2 O10 C12 -136.0(4) . . . . no
Cl4 Ca2 O10 C13 3.1(4) . . . . no
O11 Ca2 O10 C12 16.4(3) . . . . no
O11 Ca2 O10 C13 155.5(4) . . . . no
O21 Ca2 O10 C12 5.0(4) . . . . no
O21 Ca2 O10 C13 144.1(4) . . . . no
O60 Ca2 O10 C12 141.9(4) . . . . no
O60 Ca2 O10 C13 -78.9(4) . . . . no
O61 Ca2 O10 C12 76.5(4) . . . . no
O61 Ca2 O10 C13 -144.4(4) . . . . no
Cl1 Ca2 O11 Zr1 -121.01(12) . . . . no
Cl1 Ca2 O11 Ca1 -26.07(12) . . . . no
Cl1 Ca2 O11 C11 107.9(3) . . . . no
Cl4 Ca2 O11 Zr1 -164.34(11) . . . . no
Cl4 Ca2 O11 Ca1 -69.4(2) . . . . no
Cl4 Ca2 O11 C11 64.5(4) . . . . no
O10 Ca2 O11 Zr1 145.95(16) . . . . no
O10 Ca2 O11 Ca1 -119.11(17) . . . . no
O10 Ca2 O11 C11 14.8(3) . . . . no
O20 Ca2 O11 Zr1 -37.6(2) . . . . no
O20 Ca2 O11 Ca1 57.4(2) . . . . no
O20 Ca2 O11 C11 -168.7(3) . . . . no
O21 Ca2 O11 Zr1 -44.44(12) . . . . no
O21 Ca2 O11 Ca1 50.51(14) . . . . no
O21 Ca2 O11 C11 -175.6(4) . . . . no
O60 Ca2 O11 Zr1 73.59(17) . . . . no
O60 Ca2 O11 Ca1 168.54(13) . . . . no
O60 Ca2 O11 C11 -57.5(4) . . . . no
O61 Ca2 O11 Zr1 34.55(13) . . . . no
O61 Ca2 O11 Ca1 129.49(18) . . . . no
O61 Ca2 O11 C11 -96.6(4) . . . . no
Cl1 Ca2 O20 C22 77.9(4) . . . . no
Cl1 Ca2 O20 C23 -134.1(4) . . . . no
Cl4 Ca2 O20 C22 151.4(4) . . . . no
Cl4 Ca2 O20 C23 -60.6(4) . . . . no
O11 Ca2 O20 C22 1.0(4) . . . . no
O11 Ca2 O20 C23 149.0(4) . . . . no
O21 Ca2 O20 C22 7.3(4) . . . . no
O21 Ca2 O20 C23 155.4(4) . . . . no
O60 Ca2 O20 C22 -126.2(4) . . . . no
O60 Ca2 O20 C23 21.8(4) . . . . no
O61 Ca2 O20 C22 -59.7(4) . . . . no
O61 Ca2 O20 C23 88.3(4) . . . . no
Cl1 Ca2 O21 Zr1 136.31(13) . . . . no
Cl1 Ca2 O21 Ca1 45.11(9) . . . . no
Cl1 Ca2 O21 C21 -76.8(3) . . . . no
Cl4 Ca2 O21 Zr1 -175.06(9) . . . . no
Cl4 Ca2 O21 Ca1 93.74(14) . . . . no
Cl4 Ca2 O21 C21 -28.1(4) . . . . no
O10 Ca2 O21 Zr1 62.1(2) . . . . no
O10 Ca2 O21 Ca1 -29.1(2) . . . . no
O10 Ca2 O21 C21 -150.9(3) . . . . no
O11 Ca2 O21 Zr1 49.58(13) . . . . no
O11 Ca2 O21 Ca1 -41.62(12) . . . . no
O11 Ca2 O21 C21 -163.5(4) . . . . no
O20 Ca2 O21 Zr1 -124.54(16) . . . . no
O20 Ca2 O21 Ca1 144.25(16) . . . . no
O20 Ca2 O21 C21 22.4(3) . . . . no
O60 Ca2 O21 Zr1 -58.50(19) . . . . no
O60 Ca2 O21 Ca1 -149.71(14) . . . . no
O60 Ca2 O21 C21 88.4(4) . . . . no
O61 Ca2 O21 Zr1 -24.60(13) . . . . no
O61 Ca2 O21 Ca1 -115.80(15) . . . . no
O61 Ca2 O21 C21 122.3(4) . . . . no
Cl1 Ca2 O60 C62 -153.2(3) . . . . no
Cl1 Ca2 O60 C63 -13.3(5) . . . . no
Cl4 Ca2 O60 C62 -159.1(3) . . . . no
Cl4 Ca2 O60 C63 -19.2(4) . . . . no
O10 Ca2 O60 C62 -74.3(3) . . . . no
O10 Ca2 O60 C63 65.6(4) . . . . no
O11 Ca2 O60 C62 -10.2(3) . . . . no
O11 Ca2 O60 C63 129.6(4) . . . . no
O20 Ca2 O60 C62 121.7(3) . . . . no
O20 Ca2 O60 C63 -98.5(4) . . . . no
O21 Ca2 O60 C62 63.3(3) . . . . no
O21 Ca2 O60 C63 -156.8(3) . . . . no
O61 Ca2 O60 C62 28.7(3) . . . . no
O61 Ca2 O60 C63 168.6(4) . . . . no
Cl1 Ca2 O61 Zr1 -2.3(2) . . . . no
Cl1 Ca2 O61 C61 -178.7(4) . . . . no
Cl4 Ca2 O61 Zr1 162.12(12) . . . . no
Cl4 Ca2 O61 C61 -14.3(5) . . . . no
O10 Ca2 O61 Zr1 -102.23(16) . . . . no
O10 Ca2 O61 C61 81.3(4) . . . . no
O11 Ca2 O61 Zr1 -39.23(14) . . . . no
O11 Ca2 O61 C61 144.3(4) . . . . no
O20 Ca2 O61 Zr1 91.49(16) . . . . no
O20 Ca2 O61 C61 -85.0(4) . . . . no
O21 Ca2 O61 Zr1 25.27(13) . . . . no
O21 Ca2 O61 C61 -151.2(4) . . . . no
O60 Ca2 O61 Zr1 176.54(18) . . . . no
O60 Ca2 O61 C61 0.1(4) . . . . no
Cl4 Ca3 Cl1 Ca2 5.96(7) . . . . no
Cl4 Ca3 Cl1 Ca4 -176.98(7) . . . . no
O30 Ca3 Cl1 Ca2 90.40(13) . . . . no
O30 Ca3 Cl1 Ca4 -92.54(12) . . . . no
O31 Ca3 Cl1 Ca2 157.74(11) . . . . no
O31 Ca3 Cl1 Ca4 -25.20(10) . . . . no
O40 Ca3 Cl1 Ca2 -76.00(12) . . . . no
O40 Ca3 Cl1 Ca4 101.07(11) . . . . no
O41 Ca3 Cl1 Ca2 -142.13(11) . . . . no
O41 Ca3 Cl1 Ca4 34.93(10) . . . . no
O70 Ca3 Cl1 Ca2 6.9(3) . . . . no
O70 Ca3 Cl1 Ca4 -176.0(3) . . . . no
O71 Ca3 Cl1 Ca2 -173.82(15) . . . . no
O71 Ca3 Cl1 Ca4 3.24(17) . . . . no
Cl1 Ca3 Cl4 Ca2 -5.86(7) . . . . no
O30 Ca3 Cl4 Ca2 -101.14(14) . . . . no
O31 Ca3 Cl4 Ca2 -52.72(18) . . . . no
O40 Ca3 Cl4 Ca2 88.47(13) . . . . no
O41 Ca3 Cl4 Ca2 42.78(16) . . . . no
O70 Ca3 Cl4 Ca2 174.57(14) . . . . no
O71 Ca3 Cl4 Ca2 173.90(17) . . . . no
Cl1 Ca3 O30 C32 97.3(5) . . . . no
Cl1 Ca3 O30 C33 -125.6(5) . . . . no
Cl4 Ca3 O30 C32 171.7(5) . . . . no
Cl4 Ca3 O30 C33 -51.1(5) . . . . no
O31 Ca3 O30 C32 22.2(5) . . . . no
O31 Ca3 O30 C33 159.4(5) . . . . no
O41 Ca3 O30 C32 22.1(5) . . . . no
O41 Ca3 O30 C33 159.2(4) . . . . no
O70 Ca3 O30 C32 -109.1(5) . . . . no
O70 Ca3 O30 C33 28.1(5) . . . . no
O71 Ca3 O30 C32 -42.9(5) . . . . no
O71 Ca3 O30 C33 94.2(5) . . . . no
Cl1 Ca3 O31 Zr2 127.14(13) . . . . no
Cl1 Ca3 O31 Ca4 32.05(12) . . . . no
Cl1 Ca3 O31 C31 -90.9(4) . . . . no
Cl4 Ca3 O31 Zr2 173.30(10) . . . . no
Cl4 Ca3 O31 Ca4 78.2(2) . . . . no
Cl4 Ca3 O31 C31 -44.7(4) . . . . no
O30 Ca3 O31 Zr2 -133.60(18) . . . . no
O30 Ca3 O31 Ca4 131.31(19) . . . . no
O30 Ca3 O31 C31 8.4(4) . . . . no
O40 Ca3 O31 Zr2 43.4(2) . . . . no
O40 Ca3 O31 Ca4 -51.7(2) . . . . no
O40 Ca3 O31 C31 -174.6(4) . . . . no
O41 Ca3 O31 Zr2 46.26(13) . . . . no
O41 Ca3 O31 Ca4 -48.83(14) . . . . no
O41 Ca3 O31 C31 -171.8(4) . . . . no
O70 Ca3 O31 Zr2 -68.2(2) . . . . no
O70 Ca3 O31 Ca4 -163.23(16) . . . . no
O70 Ca3 O31 C31 73.8(4) . . . . no
O71 Ca3 O31 Zr2 -33.46(13) . . . . no
O71 Ca3 O31 Ca4 -128.55(17) . . . . no
O71 Ca3 O31 C31 108.5(4) . . . . no
Cl1 Ca3 O40 C42 -85.9(4) . . . . no
Cl1 Ca3 O40 C43 124.6(4) . . . . no
Cl4 Ca3 O40 C42 -160.4(4) . . . . no
Cl4 Ca3 O40 C43 50.2(4) . . . . no
O31 Ca3 O40 C42 -9.7(5) . . . . no
O31 Ca3 O40 C43 -159.2(4) . . . . no
O41 Ca3 O40 C42 -12.3(4) . . . . no
O41 Ca3 O40 C43 -161.8(5) . . . . no
O70 Ca3 O40 C42 120.3(4) . . . . no
O70 Ca3 O40 C43 -29.2(4) . . . . no
O71 Ca3 O40 C42 54.4(4) . . . . no
O71 Ca3 O40 C43 -95.1(4) . . . . no
Cl1 Ca3 O41 Zr2 -133.68(13) . . . . no
Cl1 Ca3 O41 Ca4 -40.60(10) . . . . no
Cl1 Ca3 O41 C41 80.9(3) . . . . no
Cl4 Ca3 O41 Zr2 177.97(9) . . . . no
Cl4 Ca3 O41 Ca4 -88.96(16) . . . . no
Cl4 Ca3 O41 C41 32.5(4) . . . . no
O30 Ca3 O41 Zr2 -49.6(2) . . . . no
O30 Ca3 O41 Ca4 43.5(2) . . . . no
O30 Ca3 O41 C41 165.0(3) . . . . no
O31 Ca3 O41 Zr2 -49.73(14) . . . . no
O31 Ca3 O41 Ca4 43.34(13) . . . . no
O31 Ca3 O41 C41 164.8(4) . . . . no
O40 Ca3 O41 Zr2 127.77(18) . . . . no
O40 Ca3 O41 Ca4 -139.16(17) . . . . no
O40 Ca3 O41 C41 -17.7(3) . . . . no
O70 Ca3 O41 Zr2 62.7(2) . . . . no
O70 Ca3 O41 Ca4 155.81(16) . . . . no
O70 Ca3 O41 C41 -82.7(4) . . . . no
O71 Ca3 O41 Zr2 25.23(13) . . . . no
O71 Ca3 O41 Ca4 118.31(15) . . . . no
O71 Ca3 O41 C41 -120.2(4) . . . . no
Cl1 Ca3 O70 C72 161.0(6) . . . . no
Cl1 Ca3 O70 C73 19.1(10) . . . . no
Cl4 Ca3 O70 C72 162.0(6) . . . . no
Cl4 Ca3 O70 C73 20.0(8) . . . . no
O30 Ca3 O70 C72 75.1(6) . . . . no
O30 Ca3 O70 C73 -66.9(8) . . . . no
O31 Ca3 O70 C72 16.5(7) . . . . no
O31 Ca3 O70 C73 -125.5(8) . . . . no
O40 Ca3 O70 C72 -114.3(6) . . . . no
O40 Ca3 O70 C73 103.7(8) . . . . no
O41 Ca3 O70 C72 -57.1(7) . . . . no
O41 Ca3 O70 C73 161.0(8) . . . . no
O71 Ca3 O70 C72 -18.5(6) . . . . no
O71 Ca3 O70 C73 -160.4(9) . . . . no
Cl1 Ca3 O71 Zr2 6.7(2) . . . . no
Cl1 Ca3 O71 C71 168.5(7) . . . . no
Cl4 Ca3 O71 Zr2 -172.93(11) . . . . no
Cl4 Ca3 O71 C71 -11.1(8) . . . . no
O30 Ca3 O71 Zr2 103.67(17) . . . . no
O30 Ca3 O71 C71 -94.5(8) . . . . no
O31 Ca3 O71 Zr2 37.00(13) . . . . no
O31 Ca3 O71 C71 -161.2(8) . . . . no
O40 Ca3 O71 Zr2 -90.76(16) . . . . no
O40 Ca3 O71 C71 71.1(8) . . . . no
O41 Ca3 O71 Zr2 -26.14(13) . . . . no
O41 Ca3 O71 C71 135.7(8) . . . . no
O70 Ca3 O71 Zr2 -173.6(2) . . . . no
O70 Ca3 O71 C71 -11.8(7) . . . . no
Cl2 Ca4 Cl1 Ca1 -47.66(6) . . . . no
Cl2 Ca4 Cl1 Ca3 132.55(7) . . . . no
Cl3 Ca4 Cl1 Ca1 38.48(6) . . . . no
Cl3 Ca4 Cl1 Ca3 -141.31(7) . . . . no
O31 Ca4 Cl1 Ca1 -153.69(11) . . . . no
O31 Ca4 Cl1 Ca3 26.52(10) . . . . no
O41 Ca4 Cl1 Ca1 143.90(11) . . . . no
O41 Ca4 Cl1 Ca3 -35.89(10) . . . . no
O80 Ca4 Cl1 Ca1 -26.3(2) . . . . no
O80 Ca4 Cl1 Ca3 153.9(2) . . . . no
O81 Ca4 Cl1 Ca1 166.70(16) . . . . no
O81 Ca4 Cl1 Ca3 -13.09(17) . . . . no
Cl1 Ca4 Cl2 Ca1 48.08(6) . . . . no
Cl3 Ca4 Cl2 Ca1 -32.82(7) . . . . no
O31 Ca4 Cl2 Ca1 121.73(11) . . . . no
O41 Ca4 Cl2 Ca1 68.86(19) . . . . no
O80 Ca4 Cl2 Ca1 -122.02(11) . . . . no
O81 Ca4 Cl2 Ca1 -163.52(17) . . . . no
Cl1 Ca4 Cl3 Ca1 -40.33(7) . . . . no
Cl2 Ca4 Cl3 Ca1 34.05(7) . . . . no
O31 Ca4 Cl3 Ca1 -68.9(2) . . . . no
O41 Ca4 Cl3 Ca1 -112.77(11) . . . . no
O80 Ca4 Cl3 Ca1 114.73(10) . . . . no
O81 Ca4 Cl3 Ca1 176.03(14) . . . . no
Cl1 Ca4 O31 Zr2 -124.91(12) . . . . no
Cl1 Ca4 O31 Ca3 -31.10(11) . . . . no
Cl1 Ca4 O31 C31 92.3(4) . . . . no
Cl2 Ca4 O31 Zr2 164.96(10) . . . . no
Cl2 Ca4 O31 Ca3 -101.24(12) . . . . no
Cl2 Ca4 O31 C31 22.2(4) . . . . no
Cl3 Ca4 O31 Zr2 -96.2(2) . . . . no
Cl3 Ca4 O31 Ca3 -2.4(3) . . . . no
Cl3 Ca4 O31 C31 121.0(4) . . . . no
O41 Ca4 O31 Zr2 -45.06(13) . . . . no
O41 Ca4 O31 Ca3 48.74(14) . . . . no
O41 Ca4 O31 C31 172.1(4) . . . . no
O80 Ca4 O31 Zr2 79.74(16) . . . . no
O80 Ca4 O31 Ca3 173.55(13) . . . . no
O80 Ca4 O31 C31 -63.1(4) . . . . no
O81 Ca4 O31 Zr2 29.57(13) . . . . no
O81 Ca4 O31 Ca3 123.38(16) . . . . no
O81 Ca4 O31 C31 -113.2(4) . . . . no
Cl1 Ca4 O41 Zr2 132.56(13) . . . . no
Cl1 Ca4 O41 Ca3 39.49(10) . . . . no
Cl1 Ca4 O41 C41 -77.4(4) . . . . no
Cl2 Ca4 O41 Zr2 111.99(17) . . . . no
Cl2 Ca4 O41 Ca3 18.9(2) . . . . no
Cl2 Ca4 O41 C41 -98.0(4) . . . . no
Cl3 Ca4 O41 Zr2 -151.85(11) . . . . no
Cl3 Ca4 O41 Ca3 115.08(11) . . . . no
Cl3 Ca4 O41 C41 -1.9(4) . . . . no
O31 Ca4 O41 Zr2 48.27(14) . . . . no
O31 Ca4 O41 Ca3 -44.81(13) . . . . no
O31 Ca4 O41 C41 -161.7(4) . . . . no
O80 Ca4 O41 Zr2 -53.5(2) . . . . no
O80 Ca4 O41 Ca3 -146.62(15) . . . . no
O80 Ca4 O41 C41 96.5(4) . . . . no
O81 Ca4 O41 Zr2 -31.91(14) . . . . no
O81 Ca4 O41 Ca3 -124.99(16) . . . . no
O81 Ca4 O41 C41 118.1(4) . . . . no
Cl1 Ca4 O80 C82 175.8(3) . . . . no
Cl1 Ca4 O80 C83 30.0(5) . . . . no
Cl2 Ca4 O80 C82 -163.5(3) . . . . no
Cl2 Ca4 O80 C83 50.7(4) . . . . no
Cl3 Ca4 O80 C82 112.9(3) . . . . no
Cl3 Ca4 O80 C83 -32.9(4) . . . . no
O31 Ca4 O80 C82 -65.4(4) . . . . no
O31 Ca4 O80 C83 148.9(4) . . . . no
O41 Ca4 O80 C82 8.5(4) . . . . no
O41 Ca4 O80 C83 -137.3(4) . . . . no
O81 Ca4 O80 C82 -13.2(3) . . . . no
O81 Ca4 O80 C83 -159.0(4) . . . . no
Cl1 Ca4 O81 Zr2 9.0(2) . . . . no
Cl1 Ca4 O81 C81 158.5(3) . . . . no
Cl2 Ca4 O81 Zr2 -119.30(15) . . . . no
Cl2 Ca4 O81 C81 30.2(4) . . . . no
Cl3 Ca4 O81 Zr2 123.33(12) . . . . no
Cl3 Ca4 O81 C81 -87.2(4) . . . . no
O31 Ca4 O81 Zr2 -32.26(14) . . . . no
O31 Ca4 O81 C81 117.2(4) . . . . no
O41 Ca4 O81 Zr2 32.83(13) . . . . no
O41 Ca4 O81 C81 -177.7(4) . . . . no
O80 Ca4 O81 Zr2 -164.51(18) . . . . no
O80 Ca4 O81 C81 -15.0(3) . . . . no
Ca2 O10 C12 C11 -44.6(5) . . . . no
C13 O10 C12 C11 170.2(5) . . . . no
Zr1 O11 C11 C12 -154.8(4) . . . . no
Ca1 O11 C11 C12 80.8(6) . . . . no
Ca2 O11 C11 C12 -45.0(6) . . . . no
Ca2 O20 C22 C21 -34.0(6) . . . . no
C23 O20 C22 C21 174.7(5) . . . . no
Zr1 O21 C21 C22 71.5(7) . . . . no
Ca1 O21 C21 C22 -156.1(4) . . . . no
Ca2 O21 C21 C22 -49.3(5) . . . . no
Ca3 O30 C32 C31 -49.3(6) . . . . no
C33 O30 C32 C31 168.1(6) . . . . no
Zr2 O31 C31 C32 83.2(6) . . . . no
Ca3 O31 C31 C32 -36.7(6) . . . . no
Ca4 O31 C31 C32 -155.0(4) . . . . no
Ca3 O40 C42 C41 39.8(6) . . . . no
C43 O40 C42 C41 -167.6(5) . . . . no
Zr2 O41 C41 C42 -75.4(7) . . . . no
Ca3 O41 C41 C42 44.9(5) . . . . no
Ca4 O41 C41 C42 154.2(4) . . . . no
Ca1 O50 C52 C51 -49.7(6) . . . . no
C53 O50 C52 C51 163.1(5) . . . . no
Zr1 O51 C51 C52 -173.9(4) . . . . no
Ca1 O51 C51 C52 -29.3(6) . . . . no
Ca2 O60 C62 C61 -51.7(5) . . . . no
C63 O60 C62 C61 162.4(5) . . . . no
Zr1 O61 C61 C62 157.9(4) . . . . no
Ca2 O61 C61 C62 -27.6(6) . . . . no
Ca3 O70 C72 C71 42.1(11) . . . . no
C73 O70 C72 C71 -166.8(10) . . . . no
Zr2 O71 C71 C72 -166.6(6) . . . . no
Ca3 O71 C71 C72 39.1(13) . . . . no
Ca4 O80 C82 C81 36.7(5) . . . . no
C83 O80 C82 C81 -172.4(5) . . . . no
Zr2 O81 C81 C82 177.9(3) . . . . no
Ca4 O81 C81 C82 40.5(5) . . . . no
Zr1 C1 C2 C3 -65.7(5) . . . . no
C5 C1 C2 Zr1 66.5(5) . . . . no
C5 C1 C2 C3 0.7(8) . . . . no
Zr1 C1 C5 C4 65.7(5) . . . . no
C2 C1 C5 Zr1 -66.2(5) . . . . no
C2 C1 C5 C4 -0.5(8) . . . . no
Zr1 C2 C3 C4 -68.2(5) . . . . no
C1 C2 C3 Zr1 67.5(5) . . . . no
C1 C2 C3 C4 -0.7(8) . . . . no
Zr1 C3 C4 C5 -68.7(5) . . . . no
C2 C3 C4 Zr1 69.0(5) . . . . no
C2 C3 C4 C5 0.3(8) . . . . no
Zr1 C4 C5 C1 -66.8(5) . . . . no
C3 C4 C5 Zr1 66.9(5) . . . . no
C3 C4 C5 C1 0.1(8) . . . . no
Zr2 C6 C7 C8 66.6(5) . . . . no
C10 C6 C7 Zr2 -67.1(5) . . . . no
C10 C6 C7 C8 -0.4(8) . . . . no
Zr2 C6 C10 C9 -66.9(5) . . . . no
C7 C6 C10 Zr2 66.9(5) . . . . no
C7 C6 C10 C9 0.0(8) . . . . no
Zr2 C7 C8 C9 68.0(5) . . . . no
C6 C7 C8 Zr2 -67.3(5) . . . . no
C6 C7 C8 C9 0.7(8) . . . . no
Zr2 C8 C9 C10 67.3(5) . . . . no
C7 C8 C9 Zr2 -67.9(5) . . . . no
C7 C8 C9 C10 -0.7(8) . . . . no
Zr2 C9 C10 C6 67.2(5) . . . . no
C8 C9 C10 Zr2 -66.8(5) . . . . no
C8 C9 C10 C6 0.4(8) . . . . no
O11 C11 C12 O10 61.4(6) . . . . no
O21 C21 C22 O20 56.2(6) . . . . no
O31 C31 C32 O30 57.0(7) . . . . no
O41 C41 C42 O40 -56.7(6) . . . . no
O51 C51 C52 O50 51.8(7) . . . . no
O61 C61 C62 O60 52.5(6) . . . . no
O71 C71 C72 O70 -51.6(13) . . . . no
O81 C81 C82 O80 -48.8(5) . . . . no
